data_7103479
loop_
_publ_author_name
'Hutton, Brian W'
'MacIntosh, Fraser'
'Ellis, David'
'Herisse, Fabien'
'Macgregor, Stuart A'
'McKay, David'
'Petrie-Armstrong, Victoria'
'Rosair, Georgina M'
'Perekalin, Dmitry S'
'Tricas, Hugo'
'Welch, Alan J'

_publ_section_title
;
 Unprecedented steric deformation of ortho-carborane.
;
_journal_issue 42
_journal_name_full 'Chemical communications (Cambridge, England)'
_journal_page_first 5345
_journal_page_last 5347
_journal_paper_doi 10.1039/b810702e
_journal_year 2008
_chemical_formula_sum 'C34 H48 B10 Fe2'
_chemical_formula_weight 676.52
_chemical_name_systematic
;
?
;
_space_group_IT_number 2
_symmetry_cell_setting triclinic
_symmetry_space_group_name_Hall '-P 1'
_symmetry_space_group_name_H-M 'P -1'
_atom_sites_solution_hydrogens geom
_atom_sites_solution_primary direct
_atom_sites_solution_secondary difmap
_audit_creation_method SHELXL-97
_cell_angle_alpha 73.99(2)
_cell_angle_beta 78.525(15)
_cell_angle_gamma 70.027(18)
_cell_formula_units_Z 2
_cell_length_a 9.803(8)
_cell_length_b 12.947(10)
_cell_length_c 14.060(11)
_cell_measurement_reflns_used 8651
_cell_measurement_temperature 100(2)
_cell_measurement_theta_max 28.36
_cell_measurement_theta_min 2.37
_cell_volume 1601(2)
_computing_cell_refinement 'Bruker APEX2'
_computing_data_collection 'Bruker APEX2'
_computing_data_reduction 'Bruker APEX2'
_computing_molecular_graphics 'Bruker SHELXTL'
_computing_publication_material 'Bruker SHELXTL'
_computing_structure_refinement 'SHELXL-97 (Sheldrick, 1997)'
_computing_structure_solution 'SHELXS-97 (Sheldrick, 1990)'
_diffrn_ambient_temperature 100(2)
_diffrn_measured_fraction_theta_full 0.982
_diffrn_measured_fraction_theta_max 0.972
_diffrn_measurement_device_type 'Bruker X8 APEX2'
_diffrn_measurement_method '\p and \w scans'
_diffrn_radiation_monochromator graphite
_diffrn_radiation_source 'fine-focus sealed tube'
_diffrn_radiation_type MoK\a
_diffrn_radiation_wavelength 0.71073
_diffrn_reflns_av_R_equivalents 0.0356
_diffrn_reflns_av_sigmaI/netI 0.0852
_diffrn_reflns_limit_h_max 12
_diffrn_reflns_limit_h_min -12
_diffrn_reflns_limit_k_max 17
_diffrn_reflns_limit_k_min -11
_diffrn_reflns_limit_l_max 16
_diffrn_reflns_limit_l_min -18
_diffrn_reflns_number 11459
_diffrn_reflns_theta_full 25.00
_diffrn_reflns_theta_max 28.11
_diffrn_reflns_theta_min 2.43
_exptl_absorpt_coefficient_mu 0.933
_exptl_absorpt_correction_T_max 0.9291
_exptl_absorpt_correction_T_min 0.6427
_exptl_absorpt_correction_type multi-scan
_exptl_absorpt_process_details 'SADABS, Bruker (2004)'
_exptl_crystal_colour orange
_exptl_crystal_density_diffrn 1.403
_exptl_crystal_density_method 'not measured'
_exptl_crystal_description block
_exptl_crystal_F_000 708
_exptl_crystal_size_max 0.52
_exptl_crystal_size_mid 0.30
_exptl_crystal_size_min 0.08
_refine_diff_density_max 0.466
_refine_diff_density_min -0.422
_refine_diff_density_rms 0.090
_refine_ls_extinction_method none
_refine_ls_goodness_of_fit_ref 1.008
_refine_ls_hydrogen_treatment mixed
_refine_ls_matrix_type full
_refine_ls_number_parameters 445
_refine_ls_number_reflns 7594
_refine_ls_number_restraints 0
_refine_ls_restrained_S_all 1.008
_refine_ls_R_factor_all 0.0804
_refine_ls_R_factor_gt 0.0471
_refine_ls_shift/su_max 0.001
_refine_ls_shift/su_mean 0.000
_refine_ls_structure_factor_coef Fsqd
_refine_ls_weighting_details 'calc w=1/[\s^2^(Fo^2^)+(0.0442P)^2^+0.0000P] where P=(Fo^2^+2Fc^2^)/3'
_refine_ls_weighting_scheme calc
_refine_ls_wR_factor_gt 0.0984
_refine_ls_wR_factor_ref 0.1132
_reflns_number_gt 5256
_reflns_number_total 7594
_reflns_threshold_expression >2sigma(I)
_cod_data_source_file b810702e.txt
_cod_data_source_block x82290_0m
_cod_depositor_comments
;
The following automatic conversions were performed:
'_symmetry_cell_setting' value 'Triclinic' changed to 'triclinic'
according to '/home/saulius/struct/CIF-dictionaries/cif_core.dic'
dictionary named 'cif_core.dic' version 2.4.1 from 2010-06-29.

Automatic conversion script
Id: cif_fix_enum 1527 2010-12-29 10:47:43Z saulius 
;
_cod_original_sg_symbol_H-M P-1
_cod_database_code 7103479

loop_
_symmetry_equiv_pos_as_xyz
'x, y, z'
'-x, -y, -z'

loop_
_atom_site_label
_atom_site_type_symbol
_atom_site_fract_x
_atom_site_fract_y
_atom_site_fract_z
_atom_site_U_iso_or_equiv
_atom_site_adp_type
_atom_site_occupancy
_atom_site_symmetry_multiplicity
_atom_site_calc_flag
_atom_site_refinement_flags
_atom_site_disorder_assembly
_atom_site_disorder_group
Fe1 Fe 0.22758(4) 0.86887(3) -0.12068(3) 0.01221(11) Uani 1 1 d . . .
Fe7 Fe 0.15599(4) 0.72367(3) 0.42191(3) 0.01531(11) Uani 1 1 d . . .
C1 C 0.6427(3) 0.6932(2) 0.03615(19) 0.0103(5) Uani 1 1 d . . .
B2 B 0.5420(4) 0.6589(2) 0.1492(2) 0.0116(6) Uani 1 1 d . . .
H2 H 0.435(3) 0.662(2) 0.155(2) 0.014 Uiso 1 1 d . . .
B3 B 0.5914(4) 0.7855(2) 0.1141(2) 0.0114(6) Uani 1 1 d . . .
H3 H 0.508(3) 0.865(2) 0.097(2) 0.014 Uiso 1 1 d . . .
B4 B 0.7675(3) 0.7574(3) 0.0464(2) 0.0124(6) Uani 1 1 d . . .
H4 H 0.800(3) 0.822(2) -0.012(2) 0.015 Uiso 1 1 d . . .
B5 B 0.8264(4) 0.6135(3) 0.0398(2) 0.0143(7) Uani 1 1 d . . .
H5 H 0.894(3) 0.588(2) -0.025(2) 0.017 Uiso 1 1 d . . .
B6 B 0.6877(4) 0.5523(2) 0.1042(2) 0.0134(6) Uani 1 1 d . . .
H6 H 0.664(3) 0.486(2) 0.080(2) 0.016 Uiso 1 1 d . . .
C7 C 0.6089(3) 0.7027(2) 0.23176(19) 0.0116(6) Uani 1 1 d . . .
B8 B 0.7455(4) 0.7634(3) 0.1737(2) 0.0137(6) Uani 1 1 d . . .
H8 H 0.756(3) 0.832(2) 0.200(2) 0.016 Uiso 1 1 d . . .
B9 B 0.8926(4) 0.6561(3) 0.1270(2) 0.0149(7) Uani 1 1 d . . .
H9 H 1.004(3) 0.656(2) 0.121(2) 0.018 Uiso 1 1 d . . .
B10 B 0.8413(4) 0.5300(3) 0.1638(2) 0.0139(6) Uani 1 1 d . . .
H10 H 0.924(3) 0.445(2) 0.181(2) 0.017 Uiso 1 1 d . . .
B11 B 0.6646(4) 0.5597(3) 0.2319(2) 0.0137(6) Uani 1 1 d . . .
H11 H 0.621(3) 0.504(2) 0.293(2) 0.016 Uiso 1 1 d . . .
B12 B 0.7926(4) 0.6220(3) 0.2456(2) 0.0148(7) Uani 1 1 d . . .
H12 H 0.836(3) 0.602(2) 0.314(2) 0.018 Uiso 1 1 d . . .
C11 C 0.5618(3) 0.7304(2) -0.06182(19) 0.0108(5) Uani 1 1 d . . .
C12 C 0.5627(3) 0.6273(2) -0.0986(2) 0.0137(6) Uani 1 1 d . . .
H12A H 0.5363 0.5716 -0.0401 0.016 Uiso 1 1 calc R . .
H12B H 0.4853 0.6530 -0.1431 0.016 Uiso 1 1 calc R . .
C13 C 0.7065(3) 0.5671(2) -0.1540(2) 0.0178(6) Uani 1 1 d . . .
H13A H 0.6915 0.5085 -0.1799 0.021 Uiso 1 1 calc R . .
H13B H 0.7813 0.5294 -0.1071 0.021 Uiso 1 1 calc R . .
C14 C 0.7611(3) 0.6508(2) -0.2407(2) 0.0198(6) Uani 1 1 d . . .
H14A H 0.8575 0.6109 -0.2720 0.024 Uiso 1 1 calc R . .
H14B H 0.6921 0.6814 -0.2917 0.024 Uiso 1 1 calc R . .
C15 C 0.7747(3) 0.7482(2) -0.2052(2) 0.0171(6) Uani 1 1 d . . .
H15A H 0.8520 0.7187 -0.1602 0.021 Uiso 1 1 calc R . .
H15B H 0.8038 0.8032 -0.2633 0.021 Uiso 1 1 calc R . .
C16 C 0.6303(3) 0.8078(2) -0.1504(2) 0.0153(6) Uani 1 1 d . . .
H16A H 0.5586 0.8471 -0.1992 0.018 Uiso 1 1 calc R . .
H16B H 0.6463 0.8660 -0.1246 0.018 Uiso 1 1 calc R . .
C111 C 0.4021(3) 0.7965(2) -0.03608(19) 0.0119(6) Uani 1 1 d . . .
C112 C 0.3426(3) 0.9157(2) -0.04215(19) 0.0139(6) Uani 1 1 d . . .
H112 H 0.3975 0.9719 -0.0703 0.017 Uiso 1 1 calc R . .
C113 C 0.1934(3) 0.9410(2) -0.0018(2) 0.0160(6) Uani 1 1 d . . .
H113 H 0.1257 1.0174 0.0041 0.019 Uiso 1 1 calc R . .
C114 C 0.1572(3) 0.8381(2) 0.02860(19) 0.0151(6) Uani 1 1 d . . .
H114 H 0.0593 0.8298 0.0594 0.018 Uiso 1 1 calc R . .
C115 C 0.2838(3) 0.7495(2) 0.00708(19) 0.0138(6) Uani 1 1 d . . .
H115 H 0.2901 0.6682 0.0199 0.017 Uiso 1 1 calc R . .
C116 C 0.2884(3) 0.8304(2) -0.2587(2) 0.0197(6) Uani 1 1 d . . .
H116 H 0.3851 0.7803 -0.2818 0.024 Uiso 1 1 calc R . .
C117 C 0.2506(3) 0.9494(2) -0.2680(2) 0.0185(6) Uani 1 1 d . . .
H117 H 0.3162 0.9973 -0.2990 0.022 Uiso 1 1 calc R . .
C118 C 0.1029(3) 0.9877(2) -0.2252(2) 0.0184(6) Uani 1 1 d . . .
H118 H 0.0464 1.0672 -0.2210 0.022 Uiso 1 1 calc R . .
C119 C 0.0497(3) 0.8931(2) -0.1906(2) 0.0203(7) Uani 1 1 d . . .
H119 H -0.0507 0.8943 -0.1570 0.024 Uiso 1 1 calc R . .
C120 C 0.1638(4) 0.7961(2) -0.2104(2) 0.0217(7) Uani 1 1 d . . .
H120 H 0.1577 0.7174 -0.1934 0.026 Uiso 1 1 calc R . .
C71 C 0.4990(3) 0.7485(2) 0.32262(19) 0.0121(6) Uani 1 1 d . . .
C72 C 0.4591(3) 0.8790(2) 0.3008(2) 0.0171(6) Uani 1 1 d . . .
H72A H 0.5500 0.9005 0.2785 0.021 Uiso 1 1 calc R . .
H72B H 0.3974 0.9123 0.2455 0.021 Uiso 1 1 calc R . .
C73 C 0.3778(3) 0.9291(2) 0.3907(2) 0.0201(7) Uani 1 1 d . . .
H73A H 0.3642 1.0113 0.3732 0.024 Uiso 1 1 calc R . .
H73B H 0.2799 0.9183 0.4068 0.024 Uiso 1 1 calc R . .
C74 C 0.4607(4) 0.8745(2) 0.4822(2) 0.0251(7) Uani 1 1 d . . .
H74A H 0.4010 0.9042 0.5400 0.030 Uiso 1 1 calc R . .
H74B H 0.5529 0.8941 0.4695 0.030 Uiso 1 1 calc R . .
C75 C 0.4953(3) 0.7457(2) 0.5066(2) 0.0191(6) Uani 1 1 d . . .
H75A H 0.5538 0.7117 0.5635 0.023 Uiso 1 1 calc R . .
H75B H 0.4031 0.7258 0.5259 0.023 Uiso 1 1 calc R . .
C76 C 0.5801(3) 0.6984(2) 0.4166(2) 0.0166(6) Uani 1 1 d . . .
H76A H 0.6000 0.6156 0.4341 0.020 Uiso 1 1 calc R . .
H76B H 0.6753 0.7138 0.4011 0.020 Uiso 1 1 calc R . .
C711 C 0.3630(3) 0.7112(2) 0.33441(19) 0.0129(6) Uani 1 1 d . . .
C712 C 0.2428(3) 0.7674(2) 0.2761(2) 0.0168(6) Uani 1 1 d . . .
H712 H 0.2219 0.8455 0.2332 0.020 Uiso 1 1 calc R . .
C713 C 0.1604(3) 0.6921(3) 0.2878(2) 0.0230(7) Uani 1 1 d . . .
H713 H 0.0734 0.7073 0.2532 0.028 Uiso 1 1 calc R . .
C714 C 0.2255(3) 0.5907(3) 0.3553(2) 0.0244(7) Uani 1 1 d . . .
H714 H 0.1918 0.5221 0.3769 0.029 Uiso 1 1 calc R . .
C715 C 0.3474(3) 0.6024(2) 0.3853(2) 0.0178(6) Uani 1 1 d . . .
H715 H 0.4126 0.5444 0.4337 0.021 Uiso 1 1 calc R . .
C716 C 0.1068(3) 0.8074(2) 0.5376(2) 0.0196(6) Uani 1 1 d . . .
H716 H 0.1732 0.8395 0.5577 0.024 Uiso 1 1 calc R . .
C717 C 0.0064(3) 0.8652(3) 0.4650(2) 0.0212(7) Uani 1 1 d . . .
H717 H -0.0115 0.9451 0.4263 0.025 Uiso 1 1 calc R . .
C718 C -0.0648(3) 0.7877(3) 0.4589(2) 0.0257(7) Uani 1 1 d . . .
H718 H -0.1423 0.8041 0.4154 0.031 Uiso 1 1 calc R . .
C719 C -0.0068(4) 0.6838(3) 0.5259(2) 0.0282(8) Uani 1 1 d . . .
H719 H -0.0367 0.6143 0.5380 0.034 Uiso 1 1 calc R . .
C720 C 0.0989(4) 0.6960(3) 0.5739(2) 0.0251(7) Uani 1 1 d . . .
H720 H 0.1576 0.6362 0.6250 0.030 Uiso 1 1 calc R . .

loop_
_atom_site_aniso_label
_atom_site_aniso_U_11
_atom_site_aniso_U_22
_atom_site_aniso_U_33
_atom_site_aniso_U_23
_atom_site_aniso_U_13
_atom_site_aniso_U_12
Fe1 0.0137(2) 0.0122(2) 0.0103(2) -0.00051(15) -0.00304(16) -0.00426(16)
Fe7 0.0155(2) 0.0190(2) 0.0111(2) -0.00328(16) 0.00089(16) -0.00635(17)
C1 0.0106(14) 0.0088(12) 0.0105(13) -0.0018(10) -0.0002(10) -0.0026(10)
B2 0.0130(16) 0.0101(14) 0.0115(15) -0.0015(11) -0.0009(12) -0.0041(12)
B3 0.0149(16) 0.0116(14) 0.0070(14) -0.0017(11) -0.0004(12) -0.0041(13)
B4 0.0152(17) 0.0118(14) 0.0110(15) -0.0010(12) 0.0002(12) -0.0073(13)
B5 0.0137(17) 0.0146(15) 0.0139(16) -0.0024(12) -0.0025(13) -0.0035(13)
B6 0.0149(17) 0.0094(14) 0.0144(16) -0.0001(12) -0.0029(13) -0.0034(13)
C7 0.0121(14) 0.0093(12) 0.0121(13) -0.0008(10) -0.0031(11) -0.0021(11)
B8 0.0134(16) 0.0137(15) 0.0130(15) -0.0003(12) -0.0033(13) -0.0040(13)
B9 0.0128(17) 0.0149(15) 0.0159(16) -0.0026(12) -0.0009(13) -0.0042(13)
B10 0.0129(16) 0.0124(15) 0.0152(16) -0.0014(12) -0.0021(13) -0.0034(13)
B11 0.0146(17) 0.0112(14) 0.0153(16) -0.0011(12) -0.0038(13) -0.0044(13)
B12 0.0195(18) 0.0113(15) 0.0133(16) -0.0007(12) -0.0044(13) -0.0045(13)
C11 0.0125(14) 0.0120(13) 0.0092(13) -0.0005(10) -0.0022(11) -0.0063(11)
C12 0.0174(15) 0.0134(13) 0.0106(13) -0.0010(10) -0.0035(11) -0.0055(11)
C13 0.0203(16) 0.0170(14) 0.0186(15) -0.0084(12) -0.0040(12) -0.0042(12)
C14 0.0172(16) 0.0287(16) 0.0125(14) -0.0065(12) 0.0008(12) -0.0057(13)
C15 0.0163(15) 0.0183(14) 0.0130(14) 0.0013(11) 0.0004(11) -0.0055(12)
C16 0.0155(15) 0.0141(13) 0.0136(14) 0.0003(11) -0.0017(11) -0.0038(11)
C111 0.0116(14) 0.0125(13) 0.0113(13) -0.0014(10) -0.0038(11) -0.0028(11)
C112 0.0166(15) 0.0121(13) 0.0133(14) -0.0017(11) -0.0052(11) -0.0038(11)
C113 0.0175(15) 0.0158(14) 0.0140(14) -0.0061(11) -0.0051(12) -0.0001(12)
C114 0.0123(14) 0.0231(15) 0.0094(13) -0.0032(11) 0.0015(11) -0.0065(12)
C115 0.0169(15) 0.0135(13) 0.0105(13) 0.0013(10) -0.0033(11) -0.0062(11)
C116 0.0220(17) 0.0225(15) 0.0116(14) -0.0054(12) -0.0038(12) -0.0007(13)
C117 0.0213(16) 0.0238(15) 0.0115(14) 0.0004(11) -0.0033(12) -0.0110(13)
C118 0.0233(17) 0.0174(14) 0.0125(14) -0.0018(11) -0.0095(12) -0.0008(12)
C119 0.0171(16) 0.0345(17) 0.0127(14) -0.0033(13) -0.0037(12) -0.0128(14)
C120 0.039(2) 0.0202(15) 0.0118(14) 0.0001(12) -0.0102(13) -0.0148(14)
C71 0.0146(14) 0.0115(13) 0.0106(13) -0.0025(10) -0.0013(11) -0.0046(11)
C72 0.0251(17) 0.0120(13) 0.0142(14) -0.0015(11) -0.0003(12) -0.0078(12)
C73 0.0265(17) 0.0153(14) 0.0171(15) -0.0068(12) 0.0038(13) -0.0058(13)
C74 0.035(2) 0.0295(17) 0.0176(16) -0.0122(13) 0.0053(14) -0.0169(15)
C75 0.0212(16) 0.0240(15) 0.0119(14) -0.0042(12) -0.0034(12) -0.0058(13)
C76 0.0183(15) 0.0184(14) 0.0139(14) -0.0020(11) -0.0044(12) -0.0062(12)
C711 0.0134(14) 0.0139(13) 0.0098(13) -0.0021(10) 0.0005(11) -0.0039(11)
C712 0.0158(15) 0.0240(15) 0.0085(13) -0.0033(11) 0.0000(11) -0.0042(12)
C713 0.0176(16) 0.0412(19) 0.0172(16) -0.0135(14) 0.0004(13) -0.0134(15)
C714 0.0235(18) 0.0286(17) 0.0287(18) -0.0174(14) 0.0085(14) -0.0150(14)
C715 0.0178(16) 0.0165(14) 0.0186(15) -0.0036(12) 0.0036(12) -0.0081(12)
C716 0.0214(16) 0.0245(16) 0.0123(14) -0.0070(12) 0.0010(12) -0.0055(13)
C717 0.0183(16) 0.0227(15) 0.0183(15) -0.0078(12) 0.0017(12) -0.0006(13)
C718 0.0148(16) 0.0422(19) 0.0222(17) -0.0119(14) 0.0002(13) -0.0089(14)
C719 0.0308(19) 0.0331(18) 0.0217(17) -0.0074(14) 0.0125(14) -0.0185(15)
C720 0.0266(18) 0.0292(17) 0.0129(15) -0.0010(13) 0.0038(13) -0.0066(14)

loop_
_atom_type_symbol
_atom_type_description
_atom_type_scat_dispersion_real
_atom_type_scat_dispersion_imag
_atom_type_scat_source
C C 0.0033 0.0016 'International Tables Vol C Tables 4.2.6.8 and 6.1.1.4'
H H 0.0000 0.0000 'International Tables Vol C Tables 4.2.6.8 and 6.1.1.4'
B B 0.0013 0.0007 'International Tables Vol C Tables 4.2.6.8 and 6.1.1.4'
Fe Fe 0.3463 0.8444 'International Tables Vol C Tables 4.2.6.8 and 6.1.1.4'

loop_
_geom_angle_atom_site_label_1
_geom_angle_atom_site_label_2
_geom_angle_atom_site_label_3
_geom_angle
_geom_angle_site_symmetry_1
_geom_angle_site_symmetry_3
_geom_angle_publ_flag
C112 Fe1 C114 68.28(12) . . ?
C112 Fe1 C115 68.44(12) . . ?
C114 Fe1 C115 40.57(11) . . ?
C112 Fe1 C113 40.53(11) . . ?
C114 Fe1 C113 40.73(11) . . ?
C115 Fe1 C113 68.48(12) . . ?
C112 Fe1 C118 120.12(12) . . ?
C114 Fe1 C118 123.36(12) . . ?
C115 Fe1 C118 160.71(12) . . ?
C113 Fe1 C118 105.95(12) . . ?
C112 Fe1 C117 109.40(12) . . ?
C114 Fe1 C117 161.55(12) . . ?
C115 Fe1 C117 157.22(12) . . ?
C113 Fe1 C117 125.62(12) . . ?
C118 Fe1 C117 40.66(12) . . ?
C112 Fe1 C116 128.46(12) . . ?
C114 Fe1 C116 154.66(12) . . ?
C115 Fe1 C116 121.67(12) . . ?
C113 Fe1 C116 164.29(12) . . ?
C118 Fe1 C116 68.39(12) . . ?
C117 Fe1 C116 40.74(12) . . ?
C112 Fe1 C120 165.40(12) . . ?
C114 Fe1 C120 118.75(12) . . ?
C115 Fe1 C120 107.83(12) . . ?
C113 Fe1 C120 152.74(13) . . ?
C118 Fe1 C120 68.17(13) . . ?
C117 Fe1 C120 68.21(12) . . ?
C116 Fe1 C120 40.43(12) . . ?
C112 Fe1 C119 153.54(12) . . ?
C114 Fe1 C119 105.49(12) . . ?
C115 Fe1 C119 124.47(11) . . ?
C113 Fe1 C119 117.99(12) . . ?
C118 Fe1 C119 40.40(11) . . ?
C117 Fe1 C119 67.98(12) . . ?
C116 Fe1 C119 67.88(13) . . ?
C120 Fe1 C119 40.30(12) . . ?
C112 Fe1 C111 40.70(11) . . ?
C114 Fe1 C111 68.55(12) . . ?
C115 Fe1 C111 40.91(10) . . ?
C113 Fe1 C111 68.55(11) . . ?
C118 Fe1 C111 156.09(11) . . ?
C117 Fe1 C111 122.50(12) . . ?
C116 Fe1 C111 110.31(12) . . ?
C120 Fe1 C111 127.38(12) . . ?
C119 Fe1 C111 163.05(11) . . ?
C713 Fe7 C714 40.90(12) . . ?
C713 Fe7 C719 114.04(14) . . ?
C714 Fe7 C719 101.30(13) . . ?
C713 Fe7 C718 100.72(13) . . ?
C714 Fe7 C718 117.24(13) . . ?
C719 Fe7 C718 40.54(13) . . ?
C713 Fe7 C712 40.78(12) . . ?
C714 Fe7 C712 68.35(13) . . ?
C719 Fe7 C712 151.28(13) . . ?
C718 Fe7 C712 118.79(12) . . ?
C713 Fe7 C720 151.25(13) . . ?
C714 Fe7 C720 119.23(13) . . ?
C719 Fe7 C720 40.36(13) . . ?
C718 Fe7 C720 67.88(13) . . ?
C712 Fe7 C720 167.61(12) . . ?
C713 Fe7 C715 67.97(13) . . ?
C714 Fe7 C715 40.14(12) . . ?
C719 Fe7 C715 122.30(13) . . ?
C718 Fe7 C715 155.35(12) . . ?
C712 Fe7 C715 67.63(11) . . ?
C720 Fe7 C715 111.08(12) . . ?
C713 Fe7 C717 121.41(13) . . ?
C714 Fe7 C717 155.49(13) . . ?
C719 Fe7 C717 68.19(13) . . ?
C718 Fe7 C717 40.65(12) . . ?
C712 Fe7 C717 109.76(12) . . ?
C720 Fe7 C717 67.77(12) . . ?
C715 Fe7 C717 163.67(12) . . ?
C713 Fe7 C716 161.04(12) . . ?
C714 Fe7 C716 157.53(12) . . ?
C719 Fe7 C716 67.49(13) . . ?
C718 Fe7 C716 67.64(12) . . ?
C712 Fe7 C716 130.56(12) . . ?
C720 Fe7 C716 39.88(12) . . ?
C715 Fe7 C716 128.49(12) . . ?
C717 Fe7 C716 40.20(11) . . ?
C713 Fe7 C711 67.72(12) . . ?
C714 Fe7 C711 67.48(11) . . ?
C719 Fe7 C711 161.59(12) . . ?
C718 Fe7 C711 157.34(12) . . ?
C712 Fe7 C711 39.98(10) . . ?
C720 Fe7 C711 131.23(12) . . ?
C715 Fe7 C711 39.93(10) . . ?
C717 Fe7 C711 127.80(12) . . ?
C716 Fe7 C711 117.31(12) . . ?
C11 C1 B3 117.7(2) . . ?
C11 C1 B2 117.2(2) . . ?
B3 C1 B2 62.01(17) . . ?
C11 C1 B4 121.2(2) . . ?
B3 C1 B4 61.30(17) . . ?
B2 C1 B4 111.5(2) . . ?
C11 C1 B5 123.0(2) . . ?
B3 C1 B5 110.9(2) . . ?
B2 C1 B5 110.6(2) . . ?
B4 C1 B5 61.15(18) . . ?
C11 C1 B6 120.6(2) . . ?
B3 C1 B6 111.2(2) . . ?
B2 C1 B6 60.89(17) . . ?
B4 C1 B6 110.7(2) . . ?
B5 C1 B6 60.82(17) . . ?
C1 B2 C7 104.3(2) . . ?
C1 B2 B6 60.42(17) . . ?
C7 B2 B6 107.2(2) . . ?
C1 B2 B11 107.7(2) . . ?
C7 B2 B11 59.63(17) . . ?
B6 B2 B11 60.82(18) . . ?
C1 B2 B3 58.92(16) . . ?
C7 B2 B3 58.22(16) . . ?
B6 B2 B3 108.3(2) . . ?
B11 B2 B3 107.5(2) . . ?
C1 B2 H2 122.7(15) . . ?
C7 B2 H2 123.1(16) . . ?
B6 B2 H2 122.5(15) . . ?
B11 B2 H2 122.5(15) . . ?
B3 B2 H2 120.6(15) . . ?
C7 B3 C1 105.6(2) . . ?
C7 B3 B4 107.1(2) . . ?
C1 B3 B4 59.91(17) . . ?
C7 B3 B8 59.66(17) . . ?
C1 B3 B8 107.4(2) . . ?
B4 B3 B8 60.30(19) . . ?
C7 B3 B2 59.71(16) . . ?
C1 B3 B2 59.07(17) . . ?
B4 B3 B2 108.1(2) . . ?
B8 B3 B2 108.4(2) . . ?
C7 B3 H3 123.3(15) . . ?
C1 B3 H3 121.1(15) . . ?
B4 B3 H3 122.8(14) . . ?
B8 B3 H3 124.0(15) . . ?
B2 B3 H3 119.2(15) . . ?
C1 B4 B3 58.79(17) . . ?
C1 B4 B9 106.8(2) . . ?
B3 B4 B9 108.2(2) . . ?
C1 B4 B5 59.47(17) . . ?
B3 B4 B5 107.6(2) . . ?
B9 B4 B5 60.16(18) . . ?
C1 B4 B8 106.3(2) . . ?
B3 B4 B8 59.98(18) . . ?
B9 B4 B8 60.43(18) . . ?
B5 B4 B8 108.3(2) . . ?
C1 B4 H4 124.1(15) . . ?
B3 B4 H4 121.4(15) . . ?
B9 B4 H4 121.4(15) . . ?
B5 B4 H4 122.6(15) . . ?
B8 B4 H4 120.6(15) . . ?
C1 B5 B6 59.93(17) . . ?
C1 B5 B4 59.38(17) . . ?
B6 B5 B4 108.5(2) . . ?
C1 B5 B9 106.5(2) . . ?
B6 B5 B9 108.2(2) . . ?
B4 B5 B9 59.86(18) . . ?
C1 B5 B10 106.2(2) . . ?
B6 B5 B10 59.58(18) . . ?
B4 B5 B10 107.7(2) . . ?
B9 B5 B10 60.04(18) . . ?
C1 B5 H5 121.3(15) . . ?
B6 B5 H5 121.6(15) . . ?
B4 B5 H5 120.1(14) . . ?
B9 B5 H5 122.8(15) . . ?
B10 B5 H5 124.4(14) . . ?
C1 B6 B2 58.68(17) . . ?
C1 B6 B10 106.4(2) . . ?
B2 B6 B10 107.7(2) . . ?
C1 B6 B5 59.25(16) . . ?
B2 B6 B5 107.5(2) . . ?
B10 B6 B5 60.51(18) . . ?
C1 B6 B11 105.4(2) . . ?
B2 B6 B11 59.60(18) . . ?
B10 B6 B11 59.91(18) . . ?
B5 B6 B11 108.0(2) . . ?
C1 B6 H6 121.4(14) . . ?
B2 B6 H6 119.6(15) . . ?
B10 B6 H6 124.7(14) . . ?
B5 B6 H6 122.4(14) . . ?
B11 B6 H6 123.1(14) . . ?
C71 C7 B3 118.4(2) . . ?
C71 C7 B8 119.7(2) . . ?
B3 C7 B8 61.97(17) . . ?
C71 C7 B2 118.8(2) . . ?
B3 C7 B2 62.08(17) . . ?
B8 C7 B2 112.2(2) . . ?
C71 C7 B11 120.1(2) . . ?
B3 C7 B11 111.8(2) . . ?
B8 C7 B11 111.3(2) . . ?
B2 C7 B11 61.02(17) . . ?
C71 C7 B12 121.5(2) . . ?
B3 C7 B12 111.3(2) . . ?
B8 C7 B12 61.22(18) . . ?
B2 C7 B12 110.3(2) . . ?
B11 C7 B12 60.67(17) . . ?
C7 B8 B3 58.38(17) . . ?
C7 B8 B4 105.6(2) . . ?
B3 B8 B4 59.72(18) . . ?
C7 B8 B12 60.25(17) . . ?
B3 B8 B12 107.7(2) . . ?
B4 B8 B12 107.6(2) . . ?
C7 B8 B9 106.7(2) . . ?
B3 B8 B9 107.3(2) . . ?
B4 B8 B9 59.63(18) . . ?
B12 B8 B9 59.90(18) . . ?
C7 B8 H8 119.7(15) . . ?
B3 B8 H8 119.8(14) . . ?
B4 B8 H8 124.5(14) . . ?
B12 B8 H8 121.6(14) . . ?
B9 B8 H8 125.7(15) . . ?
B4 B9 B5 59.98(18) . . ?
B4 B9 B12 107.8(2) . . ?
B5 B9 B12 107.7(2) . . ?
B4 B9 B10 107.8(2) . . ?
B5 B9 B10 60.15(18) . . ?
B12 B9 B10 59.39(18) . . ?
B4 B9 B8 59.94(18) . . ?
B5 B9 B8 107.8(2) . . ?
B12 B9 B8 59.88(18) . . ?
B10 B9 B8 107.3(2) . . ?
B4 B9 H9 122.0(15) . . ?
B5 B9 H9 123.2(16) . . ?
B12 B9 H9 120.9(15) . . ?
B10 B9 H9 122.6(15) . . ?
B8 B9 H9 120.7(15) . . ?
B12 B10 B6 108.8(2) . . ?
B12 B10 B11 60.03(18) . . ?
B6 B10 B11 60.62(19) . . ?
B12 B10 B9 60.29(18) . . ?
B6 B10 B9 108.3(2) . . ?
B11 B10 B9 108.2(2) . . ?
B12 B10 B5 108.1(2) . . ?
B6 B10 B5 59.91(18) . . ?
B11 B10 B5 108.1(2) . . ?
B9 B10 B5 59.81(17) . . ?
B12 B10 H10 120.6(15) . . ?
B6 B10 H10 121.8(15) . . ?
B11 B10 H10 121.3(14) . . ?
B9 B10 H10 121.4(14) . . ?
B5 B10 H10 122.5(14) . . ?
C7 B11 B2 59.35(17) . . ?
C7 B11 B12 60.28(17) . . ?
B2 B11 B12 108.7(2) . . ?
C7 B11 B10 106.4(2) . . ?
B2 B11 B10 107.3(2) . . ?
B12 B11 B10 59.70(19) . . ?
C7 B11 B6 106.0(2) . . ?
B2 B11 B6 59.58(18) . . ?
B12 B11 B6 107.7(2) . . ?
B10 B11 B6 59.47(18) . . ?
C7 B11 H11 118.2(15) . . ?
B2 B11 H11 117.2(15) . . ?
B12 B11 H11 122.6(15) . . ?
B10 B11 H11 128.2(15) . . ?
B6 B11 H11 124.3(15) . . ?
C7 B12 B10 105.9(2) . . ?
C7 B12 B11 59.05(18) . . ?
B10 B12 B11 60.27(19) . . ?
C7 B12 B8 58.53(17) . . ?
B10 B12 B8 108.3(2) . . ?
B11 B12 B8 107.7(2) . . ?
C7 B12 B9 105.6(2) . . ?
B10 B12 B9 60.32(19) . . ?
B11 B12 B9 108.4(2) . . ?
B8 B12 B9 60.22(17) . . ?
C7 B12 H12 121.4(16) . . ?
B10 B12 H12 124.4(15) . . ?
B11 B12 H12 121.3(15) . . ?
B8 B12 H12 120.1(15) . . ?
B9 B12 H12 123.6(16) . . ?
C111 C11 C12 107.7(2) . . ?
C111 C11 C16 108.1(2) . . ?
C12 C11 C16 107.9(2) . . ?
C111 C11 C1 108.1(2) . . ?
C12 C11 C1 112.2(2) . . ?
C16 C11 C1 112.8(2) . . ?
C13 C12 C11 116.5(2) . . ?
C13 C12 H12A 108.2 . . ?
C11 C12 H12A 108.2 . . ?
C13 C12 H12B 108.2 . . ?
C11 C12 H12B 108.2 . . ?
H12A C12 H12B 107.3 . . ?
C12 C13 C14 111.0(2) . . ?
C12 C13 H13A 109.4 . . ?
C14 C13 H13A 109.4 . . ?
C12 C13 H13B 109.4 . . ?
C14 C13 H13B 109.4 . . ?
H13A C13 H13B 108.0 . . ?
C15 C14 C13 111.3(2) . . ?
C15 C14 H14A 109.4 . . ?
C13 C14 H14A 109.4 . . ?
C15 C14 H14B 109.4 . . ?
C13 C14 H14B 109.4 . . ?
H14A C14 H14B 108.0 . . ?
C16 C15 C14 111.2(2) . . ?
C16 C15 H15A 109.4 . . ?
C14 C15 H15A 109.4 . . ?
C16 C15 H15B 109.4 . . ?
C14 C15 H15B 109.4 . . ?
H15A C15 H15B 108.0 . . ?
C15 C16 C11 115.9(2) . . ?
C15 C16 H16A 108.3 . . ?
C11 C16 H16A 108.3 . . ?
C15 C16 H16B 108.3 . . ?
C11 C16 H16B 108.3 . . ?
H16A C16 H16B 107.4 . . ?
C112 C111 C115 106.4(2) . . ?
C112 C111 C11 127.1(2) . . ?
C115 C111 C11 126.3(2) . . ?
C112 C111 Fe1 68.47(15) . . ?
C115 C111 Fe1 68.48(16) . . ?
C11 C111 Fe1 131.49(19) . . ?
C113 C112 C111 109.1(2) . . ?
C113 C112 Fe1 69.87(17) . . ?
C111 C112 Fe1 70.83(16) . . ?
C113 C112 H112 125.4 . . ?
C111 C112 H112 125.4 . . ?
Fe1 C112 H112 125.4 . . ?
C112 C113 C114 107.7(2) . . ?
C112 C113 Fe1 69.60(16) . . ?
C114 C113 Fe1 69.52(16) . . ?
C112 C113 H113 126.1 . . ?
C114 C113 H113 126.1 . . ?
Fe1 C113 H113 126.1 . . ?
C115 C114 C113 108.3(2) . . ?
C115 C114 Fe1 69.81(15) . . ?
C113 C114 Fe1 69.76(15) . . ?
C115 C114 H114 125.9 . . ?
C113 C114 H114 125.9 . . ?
Fe1 C114 H114 125.9 . . ?
C114 C115 C111 108.5(2) . . ?
C114 C115 Fe1 69.62(15) . . ?
C111 C115 Fe1 70.62(15) . . ?
C114 C115 H115 125.8 . . ?
C111 C115 H115 125.8 . . ?
Fe1 C115 H115 125.8 . . ?
C120 C116 C117 107.8(3) . . ?
C120 C116 Fe1 69.84(16) . . ?
C117 C116 Fe1 69.38(16) . . ?
C120 C116 H116 126.1 . . ?
C117 C116 H116 126.1 . . ?
Fe1 C116 H116 126.1 . . ?
C118 C117 C116 107.9(3) . . ?
C118 C117 Fe1 69.62(15) . . ?
C116 C117 Fe1 69.88(16) . . ?
C118 C117 H117 126.0 . . ?
C116 C117 H117 126.0 . . ?
Fe1 C117 H117 126.0 . . ?
C119 C118 C117 107.8(3) . . ?
C119 C118 Fe1 70.19(16) . . ?
C117 C118 Fe1 69.72(16) . . ?
C119 C118 H118 126.1 . . ?
C117 C118 H118 126.1 . . ?
Fe1 C118 H118 126.1 . . ?
C120 C119 C118 108.5(3) . . ?
C120 C119 Fe1 69.81(17) . . ?
C118 C119 Fe1 69.40(16) . . ?
C120 C119 H119 125.8 . . ?
C118 C119 H119 125.8 . . ?
Fe1 C119 H119 125.8 . . ?
C119 C120 C116 108.0(3) . . ?
C119 C120 Fe1 69.89(17) . . ?
C116 C120 Fe1 69.73(17) . . ?
C119 C120 H120 126.0 . . ?
C116 C120 H120 126.0 . . ?
Fe1 C120 H120 126.0 . . ?
C711 C71 C76 112.2(2) . . ?
C711 C71 C72 111.3(2) . . ?
C76 C71 C72 108.1(2) . . ?
C711 C71 C7 107.8(2) . . ?
C76 C71 C7 107.7(2) . . ?
C72 C71 C7 109.7(2) . . ?
C73 C72 C71 113.8(2) . . ?
C73 C72 H72A 108.8 . . ?
C71 C72 H72A 108.8 . . ?
C73 C72 H72B 108.8 . . ?
C71 C72 H72B 108.8 . . ?
H72A C72 H72B 107.7 . . ?
C74 C73 C72 111.9(3) . . ?
C74 C73 H73A 109.2 . . ?
C72 C73 H73A 109.2 . . ?
C74 C73 H73B 109.2 . . ?
C72 C73 H73B 109.2 . . ?
H73A C73 H73B 107.9 . . ?
C73 C74 C75 110.8(2) . . ?
C73 C74 H74A 109.5 . . ?
C75 C74 H74A 109.5 . . ?
C73 C74 H74B 109.5 . . ?
C75 C74 H74B 109.5 . . ?
H74A C74 H74B 108.1 . . ?
C76 C75 C74 110.5(2) . . ?
C76 C75 H75A 109.5 . . ?
C74 C75 H75A 109.5 . . ?
C76 C75 H75B 109.5 . . ?
C74 C75 H75B 109.5 . . ?
H75A C75 H75B 108.1 . . ?
C75 C76 C71 113.6(2) . . ?
C75 C76 H76A 108.9 . . ?
C71 C76 H76A 108.9 . . ?
C75 C76 H76B 108.9 . . ?
C71 C76 H76B 108.9 . . ?
H76A C76 H76B 107.7 . . ?
C712 C711 C715 106.4(2) . . ?
C712 C711 C71 125.2(2) . . ?
C715 C711 C71 126.7(2) . . ?
C712 C711 Fe7 67.26(16) . . ?
C715 C711 Fe7 67.79(16) . . ?
C71 C711 Fe7 141.11(19) . . ?
C713 C712 C711 108.4(3) . . ?
C713 C712 Fe7 68.32(16) . . ?
C711 C712 Fe7 72.76(16) . . ?
C713 C712 H712 125.8 . . ?
C711 C712 H712 125.8 . . ?
Fe7 C712 H712 125.8 . . ?
C714 C713 C712 108.0(3) . . ?
C714 C713 Fe7 69.90(18) . . ?
C712 C713 Fe7 70.90(17) . . ?
C714 C713 H713 126.0 . . ?
C712 C713 H713 126.0 . . ?
Fe7 C713 H713 126.0 . . ?
C715 C714 C713 108.2(3) . . ?
C715 C714 Fe7 71.39(17) . . ?
C713 C714 Fe7 69.20(18) . . ?
C715 C714 H714 125.9 . . ?
C713 C714 H714 125.9 . . ?
Fe7 C714 H714 125.9 . . ?
C714 C715 C711 108.9(3) . . ?
C714 C715 Fe7 68.47(18) . . ?
C711 C715 Fe7 72.28(17) . . ?
C714 C715 H715 125.6 . . ?
C711 C715 H715 125.6 . . ?
Fe7 C715 H715 125.6 . . ?
C720 C716 C717 108.2(3) . . ?
C720 C716 Fe7 69.05(18) . . ?
C717 C716 Fe7 69.37(17) . . ?
C720 C716 H716 125.9 . . ?
C717 C716 H716 125.9 . . ?
Fe7 C716 H716 125.9 . . ?
C716 C717 C718 107.2(3) . . ?
C716 C717 Fe7 70.43(17) . . ?
C718 C717 Fe7 68.83(18) . . ?
C716 C717 H717 126.4 . . ?
C718 C717 H717 126.4 . . ?
Fe7 C717 H717 126.4 . . ?
C719 C718 C717 108.1(3) . . ?
C719 C718 Fe7 69.41(18) . . ?
C717 C718 Fe7 70.52(18) . . ?
C719 C718 H718 126.0 . . ?
C717 C718 H718 126.0 . . ?
Fe7 C718 H718 126.0 . . ?
C720 C719 C718 108.2(3) . . ?
C720 C719 Fe7 70.53(18) . . ?
C718 C719 Fe7 70.05(17) . . ?
C720 C719 H719 125.9 . . ?
C718 C719 H719 125.9 . . ?
Fe7 C719 H719 125.9 . . ?
C716 C720 C719 108.3(3) . . ?
C716 C720 Fe7 71.07(16) . . ?
C719 C720 Fe7 69.11(17) . . ?
C716 C720 H720 125.8 . . ?
C719 C720 H720 125.8 . . ?
Fe7 C720 H720 125.8 . . ?

loop_
_geom_bond_atom_site_label_1
_geom_bond_atom_site_label_2
_geom_bond_distance
_geom_bond_site_symmetry_2
_geom_bond_publ_flag
Fe1 C112 2.047(3) . ?
Fe1 C114 2.047(3) . ?
Fe1 C115 2.049(3) . ?
Fe1 C113 2.050(3) . ?
Fe1 C118 2.050(3) . ?
Fe1 C117 2.052(3) . ?
Fe1 C116 2.058(3) . ?
Fe1 C120 2.060(3) . ?
Fe1 C119 2.061(3) . ?
Fe1 C111 2.078(3) . ?
Fe7 C713 2.026(3) . ?
Fe7 C714 2.035(3) . ?
Fe7 C719 2.042(3) . ?
Fe7 C718 2.051(3) . ?
Fe7 C712 2.060(3) . ?
Fe7 C720 2.061(3) . ?
Fe7 C715 2.073(3) . ?
Fe7 C717 2.073(3) . ?
Fe7 C716 2.088(3) . ?
Fe7 C711 2.133(3) . ?
C1 C11 1.602(4) . ?
C1 B3 1.724(4) . ?
C1 B2 1.727(4) . ?
C1 B4 1.744(4) . ?
C1 B5 1.746(4) . ?
C1 B6 1.758(4) . ?
B2 C7 1.737(4) . ?
B2 B6 1.766(4) . ?
B2 B11 1.767(4) . ?
B2 B3 1.778(4) . ?
B2 H2 1.02(3) . ?
B3 C7 1.710(4) . ?
B3 B4 1.768(5) . ?
B3 B8 1.773(5) . ?
B3 H3 1.08(3) . ?
B4 B9 1.773(5) . ?
B4 B5 1.775(5) . ?
B4 B8 1.779(5) . ?
B4 H4 1.08(3) . ?
B5 B6 1.774(5) . ?
B5 B9 1.778(5) . ?
B5 B10 1.784(5) . ?
B5 H5 1.08(3) . ?
B6 B10 1.768(5) . ?
B6 B11 1.788(5) . ?
B6 H6 1.11(3) . ?
C7 C71 1.606(4) . ?
C7 B8 1.733(4) . ?
C7 B11 1.742(4) . ?
C7 B12 1.764(4) . ?
B8 B12 1.781(4) . ?
B8 B9 1.788(5) . ?
B8 H8 1.10(3) . ?
B9 B12 1.782(5) . ?
B9 B10 1.782(5) . ?
B9 H9 1.07(3) . ?
B10 B12 1.765(5) . ?
B10 B11 1.776(5) . ?
B10 H10 1.12(3) . ?
B11 B12 1.771(5) . ?
B11 H11 1.07(3) . ?
B12 H12 1.06(3) . ?
C11 C111 1.531(4) . ?
C11 C12 1.554(4) . ?
C11 C16 1.564(4) . ?
C12 C13 1.532(4) . ?
C12 H12A 0.9900 . ?
C12 H12B 0.9900 . ?
C13 C14 1.535(4) . ?
C13 H13A 0.9900 . ?
C13 H13B 0.9900 . ?
C14 C15 1.532(4) . ?
C14 H14A 0.9900 . ?
C14 H14B 0.9900 . ?
C15 C16 1.530(4) . ?
C15 H15A 0.9900 . ?
C15 H15B 0.9900 . ?
C16 H16A 0.9900 . ?
C16 H16B 0.9900 . ?
C111 C112 1.435(4) . ?
C111 C115 1.443(4) . ?
C112 C113 1.419(4) . ?
C112 H112 1.0000 . ?
C113 C114 1.426(4) . ?
C113 H113 1.0000 . ?
C114 C115 1.420(4) . ?
C114 H114 1.0000 . ?
C115 H115 1.0000 . ?
C116 C120 1.423(4) . ?
C116 C117 1.431(4) . ?
C116 H116 1.0000 . ?
C117 C118 1.425(4) . ?
C117 H117 1.0000 . ?
C118 C119 1.420(4) . ?
C118 H118 1.0000 . ?
C119 C120 1.419(4) . ?
C119 H119 1.0000 . ?
C120 H120 1.0000 . ?
C71 C711 1.532(4) . ?
C71 C76 1.547(4) . ?
C71 C72 1.553(4) . ?
C72 C73 1.534(4) . ?
C72 H72A 0.9900 . ?
C72 H72B 0.9900 . ?
C73 C74 1.529(4) . ?
C73 H73A 0.9900 . ?
C73 H73B 0.9900 . ?
C74 C75 1.535(4) . ?
C74 H74A 0.9900 . ?
C74 H74B 0.9900 . ?
C75 C76 1.525(4) . ?
C75 H75A 0.9900 . ?
C75 H75B 0.9900 . ?
C76 H76A 0.9900 . ?
C76 H76B 0.9900 . ?
C711 C712 1.435(4) . ?
C711 C715 1.437(4) . ?
C712 C713 1.424(4) . ?
C712 H712 1.0000 . ?
C713 C714 1.419(4) . ?
C713 H713 1.0000 . ?
C714 C715 1.410(4) . ?
C714 H714 1.0000 . ?
C715 H715 1.0000 . ?
C716 C720 1.415(4) . ?
C716 C717 1.430(4) . ?
C716 H716 1.0000 . ?
C717 C718 1.433(4) . ?
C717 H717 1.0000 . ?
C718 C719 1.418(4) . ?
C718 H718 1.0000 . ?
C719 C720 1.416(5) . ?
C719 H719 1.0000 . ?
C720 H720 1.0000 . ?

loop_
_geom_torsion_atom_site_label_1
_geom_torsion_atom_site_label_2
_geom_torsion_atom_site_label_3
_geom_torsion_atom_site_label_4
_geom_torsion
_geom_torsion_site_symmetry_1
_geom_torsion_site_symmetry_2
_geom_torsion_site_symmetry_3
_geom_torsion_site_symmetry_4
_geom_torsion_publ_flag
C11 C1 B2 C7 -146.5(2) . . . . ?
B3 C1 B2 C7 -37.92(19) . . . . ?
B4 C1 B2 C7 -0.5(3) . . . . ?
B5 C1 B2 C7 65.5(2) . . . . ?
B6 C1 B2 C7 101.9(2) . . . . ?
C11 C1 B2 B6 111.6(2) . . . . ?
B3 C1 B2 B6 -139.8(2) . . . . ?
B4 C1 B2 B6 -102.4(2) . . . . ?
B5 C1 B2 B6 -36.3(2) . . . . ?
C11 C1 B2 B11 151.3(2) . . . . ?
B3 C1 B2 B11 -100.1(2) . . . . ?
B4 C1 B2 B11 -62.7(3) . . . . ?
B5 C1 B2 B11 3.3(3) . . . . ?
B6 C1 B2 B11 39.6(2) . . . . ?
C11 C1 B2 B3 -108.6(2) . . . . ?
B4 C1 B2 B3 37.4(2) . . . . ?
B5 C1 B2 B3 103.5(2) . . . . ?
B6 C1 B2 B3 139.8(2) . . . . ?
C11 C1 B3 C7 146.7(2) . . . . ?
B2 C1 B3 C7 38.9(2) . . . . ?
B4 C1 B3 C7 -101.0(2) . . . . ?
B5 C1 B3 C7 -64.0(3) . . . . ?
B6 C1 B3 C7 1.7(3) . . . . ?
C11 C1 B3 B4 -112.3(2) . . . . ?
B2 C1 B3 B4 139.9(2) . . . . ?
B5 C1 B3 B4 37.0(2) . . . . ?
B6 C1 B3 B4 102.7(2) . . . . ?
C11 C1 B3 B8 -150.8(2) . . . . ?
B2 C1 B3 B8 101.4(2) . . . . ?
B4 C1 B3 B8 -38.5(2) . . . . ?
B5 C1 B3 B8 -1.5(3) . . . . ?
B6 C1 B3 B8 64.2(3) . . . . ?
C11 C1 B3 B2 107.8(2) . . . . ?
B4 C1 B3 B2 -139.9(2) . . . . ?
B5 C1 B3 B2 -102.9(2) . . . . ?
B6 C1 B3 B2 -37.2(2) . . . . ?
C1 B2 B3 C7 -135.5(2) . . . . ?
B6 B2 B3 C7 -99.3(2) . . . . ?
B11 B2 B3 C7 -35.0(2) . . . . ?
C7 B2 B3 C1 135.5(2) . . . . ?
B6 B2 B3 C1 36.3(2) . . . . ?
B11 B2 B3 C1 100.5(2) . . . . ?
C1 B2 B3 B4 -35.9(2) . . . . ?
C7 B2 B3 B4 99.7(2) . . . . ?
B6 B2 B3 B4 0.4(3) . . . . ?
B11 B2 B3 B4 64.7(3) . . . . ?
C1 B2 B3 B8 -99.7(2) . . . . ?
C7 B2 B3 B8 35.8(2) . . . . ?
B6 B2 B3 B8 -63.5(3) . . . . ?
B11 B2 B3 B8 0.8(3) . . . . ?
C11 C1 B4 B3 106.7(3) . . . . ?
B2 C1 B4 B3 -37.7(2) . . . . ?
B5 C1 B4 B3 -140.1(2) . . . . ?
B6 C1 B4 B3 -103.5(2) . . . . ?
C11 C1 B4 B9 -151.8(2) . . . . ?
B3 C1 B4 B9 101.4(2) . . . . ?
B2 C1 B4 B9 63.7(3) . . . . ?
B5 C1 B4 B9 -38.6(2) . . . . ?
B6 C1 B4 B9 -2.0(3) . . . . ?
C11 C1 B4 B5 -113.2(3) . . . . ?
B3 C1 B4 B5 140.1(2) . . . . ?
B2 C1 B4 B5 102.4(2) . . . . ?
B6 C1 B4 B5 36.6(2) . . . . ?
C11 C1 B4 B8 144.8(2) . . . . ?
B3 C1 B4 B8 38.1(2) . . . . ?
B2 C1 B4 B8 0.4(3) . . . . ?
B5 C1 B4 B8 -102.0(2) . . . . ?
B6 C1 B4 B8 -65.4(3) . . . . ?
C7 B3 B4 C1 98.5(2) . . . . ?
B8 B3 B4 C1 136.8(2) . . . . ?
B2 B3 B4 C1 35.52(19) . . . . ?
C7 B3 B4 B9 -0.5(3) . . . . ?
C1 B3 B4 B9 -99.0(2) . . . . ?
B8 B3 B4 B9 37.9(2) . . . . ?
B2 B3 B4 B9 -63.5(3) . . . . ?
C7 B3 B4 B5 63.0(3) . . . . ?
C1 B3 B4 B5 -35.4(2) . . . . ?
B8 B3 B4 B5 101.4(2) . . . . ?
B2 B3 B4 B5 0.1(3) . . . . ?
C7 B3 B4 B8 -38.4(2) . . . . ?
C1 B3 B4 B8 -136.8(2) . . . . ?
B2 B3 B4 B8 -101.3(2) . . . . ?
C11 C1 B5 B6 -109.4(3) . . . . ?
B3 C1 B5 B6 103.2(2) . . . . ?
B2 C1 B5 B6 36.4(2) . . . . ?
B4 C1 B5 B6 140.3(2) . . . . ?
C11 C1 B5 B4 110.3(3) . . . . ?
B3 C1 B5 B4 -37.1(2) . . . . ?
B2 C1 B5 B4 -103.9(2) . . . . ?
B6 C1 B5 B4 -140.3(2) . . . . ?
C11 C1 B5 B9 148.8(2) . . . . ?
B3 C1 B5 B9 1.4(3) . . . . ?
B2 C1 B5 B9 -65.5(3) . . . . ?
B4 C1 B5 B9 38.4(2) . . . . ?
B6 C1 B5 B9 -101.9(2) . . . . ?
C11 C1 B5 B10 -148.4(2) . . . . ?
B3 C1 B5 B10 64.2(3) . . . . ?
B2 C1 B5 B10 -2.7(3) . . . . ?
B4 C1 B5 B10 101.3(2) . . . . ?
B6 C1 B5 B10 -39.0(2) . . . . ?
B3 B4 B5 C1 35.1(2) . . . . ?
B9 B4 B5 C1 136.4(2) . . . . ?
B8 B4 B5 C1 98.5(2) . . . . ?
C1 B4 B5 B6 -35.7(2) . . . . ?
B3 B4 B5 B6 -0.5(3) . . . . ?
B9 B4 B5 B6 100.7(2) . . . . ?
B8 B4 B5 B6 62.9(3) . . . . ?
C1 B4 B5 B9 -136.4(2) . . . . ?
B3 B4 B5 B9 -101.3(2) . . . . ?
B8 B4 B5 B9 -37.9(2) . . . . ?
C1 B4 B5 B10 -98.7(2) . . . . ?
B3 B4 B5 B10 -63.5(3) . . . . ?
B9 B4 B5 B10 37.7(2) . . . . ?
B8 B4 B5 B10 -0.2(3) . . . . ?
C11 C1 B6 B2 -106.2(3) . . . . ?
B3 C1 B6 B2 37.7(2) . . . . ?
B4 C1 B6 B2 103.8(2) . . . . ?
B5 C1 B6 B2 140.6(2) . . . . ?
C11 C1 B6 B10 152.8(2) . . . . ?
B3 C1 B6 B10 -63.4(3) . . . . ?
B2 C1 B6 B10 -101.1(2) . . . . ?
B4 C1 B6 B10 2.8(3) . . . . ?
B5 C1 B6 B10 39.5(2) . . . . ?
C11 C1 B6 B5 113.3(3) . . . . ?
B3 C1 B6 B5 -102.9(2) . . . . ?
B2 C1 B6 B5 -140.6(2) . . . . ?
B4 C1 B6 B5 -36.7(2) . . . . ?
C11 C1 B6 B11 -144.7(2) . . . . ?
B3 C1 B6 B11 -0.8(3) . . . . ?
B2 C1 B6 B11 -38.5(2) . . . . ?
B4 C1 B6 B11 65.3(3) . . . . ?
B5 C1 B6 B11 102.1(2) . . . . ?
C7 B2 B6 C1 -97.0(2) . . . . ?
B11 B2 B6 C1 -135.9(2) . . . . ?
B3 B2 B6 C1 -35.62(19) . . . . ?
C1 B2 B6 B10 98.7(2) . . . . ?
C7 B2 B6 B10 1.7(3) . . . . ?
B11 B2 B6 B10 -37.1(2) . . . . ?
B3 B2 B6 B10 63.1(3) . . . . ?
C1 B2 B6 B5 34.9(2) . . . . ?
C7 B2 B6 B5 -62.1(3) . . . . ?
B11 B2 B6 B5 -101.0(2) . . . . ?
B3 B2 B6 B5 -0.7(3) . . . . ?
C1 B2 B6 B11 135.9(2) . . . . ?
C7 B2 B6 B11 38.85(19) . . . . ?
B3 B2 B6 B11 100.3(2) . . . . ?
B4 B5 B6 C1 35.4(2) . . . . ?
B9 B5 B6 C1 98.9(2) . . . . ?
B10 B5 B6 C1 135.5(2) . . . . ?
C1 B5 B6 B2 -34.7(2) . . . . ?
B4 B5 B6 B2 0.8(3) . . . . ?
B9 B5 B6 B2 64.2(3) . . . . ?
B10 B5 B6 B2 100.8(2) . . . . ?
C1 B5 B6 B10 -135.5(2) . . . . ?
B4 B5 B6 B10 -100.0(2) . . . . ?
B9 B5 B6 B10 -36.6(2) . . . . ?
C1 B5 B6 B11 -97.6(2) . . . . ?
B4 B5 B6 B11 -62.2(3) . . . . ?
B9 B5 B6 B11 1.3(3) . . . . ?
B10 B5 B6 B11 37.9(2) . . . . ?
C1 B3 C7 C71 -148.1(2) . . . . ?
B4 B3 C7 C71 149.2(2) . . . . ?
B8 B3 C7 C71 110.6(3) . . . . ?
B2 B3 C7 C71 -109.5(3) . . . . ?
C1 B3 C7 B8 101.4(2) . . . . ?
B4 B3 C7 B8 38.7(2) . . . . ?
B2 B3 C7 B8 140.0(2) . . . . ?
C1 B3 C7 B2 -38.6(2) . . . . ?
B4 B3 C7 B2 -101.3(2) . . . . ?
B8 B3 C7 B2 -140.0(2) . . . . ?
C1 B3 C7 B11 -1.9(3) . . . . ?
B4 B3 C7 B11 -64.6(3) . . . . ?
B8 B3 C7 B11 -103.3(2) . . . . ?
B2 B3 C7 B11 36.7(2) . . . . ?
C1 B3 C7 B12 63.8(3) . . . . ?
B4 B3 C7 B12 1.1(3) . . . . ?
B8 B3 C7 B12 -37.5(2) . . . . ?
B2 B3 C7 B12 102.4(2) . . . . ?
C1 B2 C7 C71 147.1(2) . . . . ?
B6 B2 C7 C71 -149.9(2) . . . . ?
B11 B2 C7 C71 -110.5(2) . . . . ?
B3 B2 C7 C71 108.8(2) . . . . ?
C1 B2 C7 B3 38.26(19) . . . . ?
B6 B2 C7 B3 101.2(2) . . . . ?
B11 B2 C7 B3 140.6(2) . . . . ?
C1 B2 C7 B8 0.5(3) . . . . ?
B6 B2 C7 B8 63.4(2) . . . . ?
B11 B2 C7 B8 102.8(2) . . . . ?
B3 B2 C7 B8 -37.8(2) . . . . ?
C1 B2 C7 B11 -102.4(2) . . . . ?
B6 B2 C7 B11 -39.4(2) . . . . ?
B3 B2 C7 B11 -140.6(2) . . . . ?
C1 B2 C7 B12 -65.8(2) . . . . ?
B6 B2 C7 B12 -2.8(3) . . . . ?
B11 B2 C7 B12 36.6(2) . . . . ?
B3 B2 C7 B12 -104.0(2) . . . . ?
C71 C7 B8 B3 -108.4(2) . . . . ?
B2 C7 B8 B3 37.9(2) . . . . ?
B11 C7 B8 B3 104.1(2) . . . . ?
B12 C7 B8 B3 139.7(2) . . . . ?
C71 C7 B8 B4 -146.5(2) . . . . ?
B3 C7 B8 B4 -38.1(2) . . . . ?
B2 C7 B8 B4 -0.2(3) . . . . ?
B11 C7 B8 B4 66.0(3) . . . . ?
B12 C7 B8 B4 101.6(2) . . . . ?
C71 C7 B8 B12 111.9(3) . . . . ?
B3 C7 B8 B12 -139.7(2) . . . . ?
B2 C7 B8 B12 -101.8(2) . . . . ?
B11 C7 B8 B12 -35.6(2) . . . . ?
C71 C7 B8 B9 151.2(2) . . . . ?
B3 C7 B8 B9 -100.4(2) . . . . ?
B2 C7 B8 B9 -62.6(3) . . . . ?
B11 C7 B8 B9 3.7(3) . . . . ?
B12 C7 B8 B9 39.2(2) . . . . ?
C1 B3 B8 C7 -98.2(2) . . . . ?
B4 B3 B8 C7 -136.6(2) . . . . ?
B2 B3 B8 C7 -35.8(2) . . . . ?
C7 B3 B8 B4 136.6(2) . . . . ?
C1 B3 B8 B4 38.34(19) . . . . ?
B2 B3 B8 B4 100.7(2) . . . . ?
C7 B3 B8 B12 36.1(2) . . . . ?
C1 B3 B8 B12 -62.1(3) . . . . ?
B4 B3 B8 B12 -100.4(2) . . . . ?
B2 B3 B8 B12 0.3(3) . . . . ?
C7 B3 B8 B9 99.3(2) . . . . ?
C1 B3 B8 B9 1.0(3) . . . . ?
B4 B3 B8 B9 -37.3(2) . . . . ?
B2 B3 B8 B9 63.5(3) . . . . ?
C1 B4 B8 C7 -0.1(3) . . . . ?
B3 B4 B8 C7 37.44(19) . . . . ?
B9 B4 B8 C7 -100.5(2) . . . . ?
B5 B4 B8 C7 -62.7(3) . . . . ?
C1 B4 B8 B3 -37.56(19) . . . . ?
B9 B4 B8 B3 -137.9(2) . . . . ?
B5 B4 B8 B3 -100.1(2) . . . . ?
C1 B4 B8 B12 63.0(3) . . . . ?
B3 B4 B8 B12 100.6(2) . . . . ?
B9 B4 B8 B12 -37.3(2) . . . . ?
B5 B4 B8 B12 0.4(3) . . . . ?
C1 B4 B8 B9 100.3(2) . . . . ?
B3 B4 B8 B9 137.9(2) . . . . ?
B5 B4 B8 B9 37.8(2) . . . . ?
C1 B4 B9 B5 38.3(2) . . . . ?
B3 B4 B9 B5 100.2(2) . . . . ?
B8 B4 B9 B5 137.9(2) . . . . ?
C1 B4 B9 B12 -62.2(3) . . . . ?
B3 B4 B9 B12 -0.3(3) . . . . ?
B5 B4 B9 B12 -100.5(2) . . . . ?
B8 B4 B9 B12 37.4(2) . . . . ?
C1 B4 B9 B10 0.5(3) . . . . ?
B3 B4 B9 B10 62.4(3) . . . . ?
B5 B4 B9 B10 -37.8(2) . . . . ?
B8 B4 B9 B10 100.1(2) . . . . ?
C1 B4 B9 B8 -99.6(2) . . . . ?
B3 B4 B9 B8 -37.7(2) . . . . ?
B5 B4 B9 B8 -137.9(2) . . . . ?
C1 B5 B9 B4 -38.21(19) . . . . ?
B6 B5 B9 B4 -101.3(2) . . . . ?
B10 B5 B9 B4 -137.7(2) . . . . ?
C1 B5 B9 B12 62.5(3) . . . . ?
B6 B5 B9 B12 -0.6(3) . . . . ?
B4 B5 B9 B12 100.7(2) . . . . ?
B10 B5 B9 B12 -37.0(2) . . . . ?
C1 B5 B9 B10 99.5(2) . . . . ?
B6 B5 B9 B10 36.4(2) . . . . ?
B4 B5 B9 B10 137.7(2) . . . . ?
C1 B5 B9 B8 -0.7(3) . . . . ?
B6 B5 B9 B8 -63.8(3) . . . . ?
B4 B5 B9 B8 37.5(2) . . . . ?
B10 B5 B9 B8 -100.2(2) . . . . ?
C7 B8 B9 B4 98.7(2) . . . . ?
B3 B8 B9 B4 37.3(2) . . . . ?
B12 B8 B9 B4 138.1(2) . . . . ?
C7 B8 B9 B5 61.1(3) . . . . ?
B3 B8 B9 B5 -0.2(3) . . . . ?
B4 B8 B9 B5 -37.6(2) . . . . ?
B12 B8 B9 B5 100.5(2) . . . . ?
C7 B8 B9 B12 -39.4(2) . . . . ?
B3 B8 B9 B12 -100.7(2) . . . . ?
B4 B8 B9 B12 -138.1(2) . . . . ?
C7 B8 B9 B10 -2.3(3) . . . . ?
B3 B8 B9 B10 -63.6(3) . . . . ?
B4 B8 B9 B10 -101.0(2) . . . . ?
B12 B8 B9 B10 37.1(2) . . . . ?
C1 B6 B10 B12 61.6(3) . . . . ?
B2 B6 B10 B12 -0.1(3) . . . . ?
B5 B6 B10 B12 100.5(2) . . . . ?
B11 B6 B10 B12 -37.1(2) . . . . ?
C1 B6 B10 B11 98.7(2) . . . . ?
B2 B6 B10 B11 37.0(2) . . . . ?
B5 B6 B10 B11 137.6(2) . . . . ?
C1 B6 B10 B9 -2.4(3) . . . . ?
B2 B6 B10 B9 -64.0(3) . . . . ?
B5 B6 B10 B9 36.5(2) . . . . ?
B11 B6 B10 B9 -101.0(2) . . . . ?
C1 B6 B10 B5 -38.9(2) . . . . ?
B2 B6 B10 B5 -100.6(2) . . . . ?
B11 B6 B10 B5 -137.6(2) . . . . ?
B4 B9 B10 B12 -100.5(2) . . . . ?
B5 B9 B10 B12 -138.3(2) . . . . ?
B8 B9 B10 B12 -37.3(2) . . . . ?
B4 B9 B10 B6 1.2(3) . . . . ?
B5 B9 B10 B6 -36.6(2) . . . . ?
B12 B9 B10 B6 101.7(2) . . . . ?
B8 B9 B10 B6 64.4(3) . . . . ?
B4 B9 B10 B11 -63.0(3) . . . . ?
B5 B9 B10 B11 -100.8(2) . . . . ?
B12 B9 B10 B11 37.5(2) . . . . ?
B8 B9 B10 B11 0.2(3) . . . . ?
B4 B9 B10 B5 37.8(2) . . . . ?
B12 B9 B10 B5 138.3(2) . . . . ?
B8 B9 B10 B5 101.0(2) . . . . ?
C1 B5 B10 B12 -62.5(3) . . . . ?
B6 B5 B10 B12 -101.7(2) . . . . ?
B4 B5 B10 B12 -0.2(3) . . . . ?
B9 B5 B10 B12 37.5(2) . . . . ?
C1 B5 B10 B6 39.2(2) . . . . ?
B4 B5 B10 B6 101.5(2) . . . . ?
B9 B5 B10 B6 139.2(2) . . . . ?
C1 B5 B10 B11 1.0(3) . . . . ?
B6 B5 B10 B11 -38.2(2) . . . . ?
B4 B5 B10 B11 63.3(3) . . . . ?
B9 B5 B10 B11 101.0(2) . . . . ?
C1 B5 B10 B9 -100.0(2) . . . . ?
B6 B5 B10 B9 -139.2(2) . . . . ?
B4 B5 B10 B9 -37.7(2) . . . . ?
C71 C7 B11 B2 108.4(3) . . . . ?
B3 C7 B11 B2 -37.1(2) . . . . ?
B8 C7 B11 B2 -104.3(2) . . . . ?
B12 C7 B11 B2 -140.1(2) . . . . ?
C71 C7 B11 B12 -111.6(3) . . . . ?
B3 C7 B11 B12 103.0(2) . . . . ?
B8 C7 B11 B12 35.8(2) . . . . ?
B2 C7 B11 B12 140.1(2) . . . . ?
C71 C7 B11 B10 -150.9(2) . . . . ?
B3 C7 B11 B10 63.6(3) . . . . ?
B8 C7 B11 B10 -3.6(3) . . . . ?
B2 C7 B11 B10 100.7(2) . . . . ?
B12 C7 B11 B10 -39.3(2) . . . . ?
C71 C7 B11 B6 146.9(2) . . . . ?
B3 C7 B11 B6 1.4(3) . . . . ?
B8 C7 B11 B6 -65.8(3) . . . . ?
B2 C7 B11 B6 38.5(2) . . . . ?
B12 C7 B11 B6 -101.5(2) . . . . ?
C1 B2 B11 C7 96.5(2) . . . . ?
B6 B2 B11 C7 136.0(2) . . . . ?
B3 B2 B11 C7 34.4(2) . . . . ?
C1 B2 B11 B12 60.5(3) . . . . ?
C7 B2 B11 B12 -36.0(2) . . . . ?
B6 B2 B11 B12 100.0(2) . . . . ?
B3 B2 B11 B12 -1.6(3) . . . . ?
C1 B2 B11 B10 -2.6(3) . . . . ?
C7 B2 B11 B10 -99.1(2) . . . . ?
B6 B2 B11 B10 36.9(2) . . . . ?
B3 B2 B11 B10 -64.7(3) . . . . ?
C1 B2 B11 B6 -39.5(2) . . . . ?
C7 B2 B11 B6 -136.0(2) . . . . ?
B3 B2 B11 B6 -101.6(2) . . . . ?
B12 B10 B11 C7 39.6(2) . . . . ?
B6 B10 B11 C7 -99.2(2) . . . . ?
B9 B10 B11 C7 2.0(3) . . . . ?
B5 B10 B11 C7 -61.3(3) . . . . ?
B12 B10 B11 B2 101.9(2) . . . . ?
B6 B10 B11 B2 -36.9(2) . . . . ?
B9 B10 B11 B2 64.3(3) . . . . ?
B5 B10 B11 B2 1.0(3) . . . . ?
B6 B10 B11 B12 -138.8(2) . . . . ?
B9 B10 B11 B12 -37.6(2) . . . . ?
B5 B10 B11 B12 -100.9(2) . . . . ?
B12 B10 B11 B6 138.8(2) . . . . ?
B9 B10 B11 B6 101.2(2) . . . . ?
B5 B10 B11 B6 37.9(2) . . . . ?
C1 B6 B11 C7 -0.4(3) . . . . ?
B2 B6 B11 C7 -38.4(2) . . . . ?
B10 B6 B11 C7 99.9(2) . . . . ?
B5 B6 B11 C7 61.7(3) . . . . ?
C1 B6 B11 B2 38.1(2) . . . . ?
B10 B6 B11 B2 138.3(2) . . . . ?
B5 B6 B11 B2 100.2(2) . . . . ?
C1 B6 B11 B12 -63.6(3) . . . . ?
B2 B6 B11 B12 -101.7(2) . . . . ?
B10 B6 B11 B12 36.6(2) . . . . ?
B5 B6 B11 B12 -1.5(3) . . . . ?
C1 B6 B11 B10 -100.2(2) . . . . ?
B2 B6 B11 B10 -138.3(2) . . . . ?
B5 B6 B11 B10 -38.1(2) . . . . ?
C71 C7 B12 B10 148.8(2) . . . . ?
B3 C7 B12 B10 -64.2(3) . . . . ?
B8 C7 B12 B10 -102.1(2) . . . . ?
B2 C7 B12 B10 2.7(3) . . . . ?
B11 C7 B12 B10 39.5(2) . . . . ?
C71 C7 B12 B11 109.3(2) . . . . ?
B3 C7 B12 B11 -103.7(2) . . . . ?
B8 C7 B12 B11 -141.6(2) . . . . ?
B2 C7 B12 B11 -36.8(2) . . . . ?
C71 C7 B12 B8 -109.1(3) . . . . ?
B3 C7 B12 B8 37.8(2) . . . . ?
B2 C7 B12 B8 104.8(2) . . . . ?
B11 C7 B12 B8 141.6(2) . . . . ?
C71 C7 B12 B9 -148.2(2) . . . . ?
B3 C7 B12 B9 -1.3(3) . . . . ?
B8 C7 B12 B9 -39.1(2) . . . . ?
B2 C7 B12 B9 65.6(3) . . . . ?
B11 C7 B12 B9 102.4(2) . . . . ?
B6 B10 B12 C7 -1.6(3) . . . . ?
B11 B10 B12 C7 -38.91(19) . . . . ?
B9 B10 B12 C7 99.2(2) . . . . ?
B5 B10 B12 C7 61.9(3) . . . . ?
B6 B10 B12 B11 37.3(2) . . . . ?
B9 B10 B12 B11 138.1(2) . . . . ?
B5 B10 B12 B11 100.9(2) . . . . ?
B6 B10 B12 B8 -63.1(3) . . . . ?
B11 B10 B12 B8 -100.4(2) . . . . ?
B9 B10 B12 B8 37.7(2) . . . . ?
B5 B10 B12 B8 0.5(3) . . . . ?
B6 B10 B12 B9 -100.8(2) . . . . ?
B11 B10 B12 B9 -138.1(2) . . . . ?
B5 B10 B12 B9 -37.3(2) . . . . ?
B2 B11 B12 C7 35.6(2) . . . . ?
B10 B11 B12 C7 135.2(2) . . . . ?
B6 B11 B12 C7 98.7(2) . . . . ?
C7 B11 B12 B10 -135.2(2) . . . . ?
B2 B11 B12 B10 -99.6(2) . . . . ?
B6 B11 B12 B10 -36.5(2) . . . . ?
C7 B11 B12 B8 -33.8(2) . . . . ?
B2 B11 B12 B8 1.8(3) . . . . ?
B10 B11 B12 B8 101.4(2) . . . . ?
B6 B11 B12 B8 64.9(3) . . . . ?
C7 B11 B12 B9 -97.5(2) . . . . ?
B2 B11 B12 B9 -61.9(3) . . . . ?
B10 B11 B12 B9 37.7(2) . . . . ?
B6 B11 B12 B9 1.2(3) . . . . ?
B3 B8 B12 C7 -35.3(2) . . . . ?
B4 B8 B12 C7 -98.3(2) . . . . ?
B9 B8 B12 C7 -135.5(2) . . . . ?
C7 B8 B12 B10 97.8(2) . . . . ?
B3 B8 B12 B10 62.4(3) . . . . ?
B4 B8 B12 B10 -0.6(3) . . . . ?
B9 B8 B12 B10 -37.8(2) . . . . ?
C7 B8 B12 B11 34.0(2) . . . . ?
B3 B8 B12 B11 -1.3(3) . . . . ?
B4 B8 B12 B11 -64.3(3) . . . . ?
B9 B8 B12 B11 -101.5(3) . . . . ?
C7 B8 B12 B9 135.5(2) . . . . ?
B3 B8 B12 B9 100.2(2) . . . . ?
B4 B8 B12 B9 37.2(2) . . . . ?
B4 B9 B12 C7 0.9(3) . . . . ?
B5 B9 B12 C7 -62.4(3) . . . . ?
B10 B9 B12 C7 -99.7(2) . . . . ?
B8 B9 B12 C7 38.3(2) . . . . ?
B4 B9 B12 B10 100.6(2) . . . . ?
B5 B9 B12 B10 37.3(2) . . . . ?
B8 B9 B12 B10 138.0(2) . . . . ?
B4 B9 B12 B11 62.9(3) . . . . ?
B5 B9 B12 B11 -0.4(3) . . . . ?
B10 B9 B12 B11 -37.7(2) . . . . ?
B8 B9 B12 B11 100.3(2) . . . . ?
B4 B9 B12 B8 -37.4(2) . . . . ?
B5 B9 B12 B8 -100.7(2) . . . . ?
B10 B9 B12 B8 -138.0(2) . . . . ?
B3 C1 C11 C111 -35.8(3) . . . . ?
B2 C1 C11 C111 35.2(3) . . . . ?
B4 C1 C11 C111 -107.4(3) . . . . ?
B5 C1 C11 C111 178.8(2) . . . . ?
B6 C1 C11 C111 105.8(2) . . . . ?
B3 C1 C11 C12 -154.3(2) . . . . ?
B2 C1 C11 C12 -83.4(3) . . . . ?
B4 C1 C11 C12 134.1(2) . . . . ?
B5 C1 C11 C12 60.3(3) . . . . ?
B6 C1 C11 C12 -12.7(3) . . . . ?
B3 C1 C11 C16 83.6(3) . . . . ?
B2 C1 C11 C16 154.5(2) . . . . ?
B4 C1 C11 C16 12.0(3) . . . . ?
B5 C1 C11 C16 -61.8(3) . . . . ?
B6 C1 C11 C16 -134.8(2) . . . . ?
C111 C11 C12 C13 164.3(2) . . . . ?
C16 C11 C12 C13 47.9(3) . . . . ?
C1 C11 C12 C13 -76.9(3) . . . . ?
C11 C12 C13 C14 -53.2(3) . . . . ?
C12 C13 C14 C15 54.8(3) . . . . ?
C13 C14 C15 C16 -55.4(3) . . . . ?
C14 C15 C16 C11 53.9(3) . . . . ?
C111 C11 C16 C15 -164.3(2) . . . . ?
C12 C11 C16 C15 -48.2(3) . . . . ?
C1 C11 C16 C15 76.3(3) . . . . ?
C12 C11 C111 C112 -150.1(3) . . . . ?
C16 C11 C111 C112 -33.8(3) . . . . ?
C1 C11 C111 C112 88.5(3) . . . . ?
C12 C11 C111 C115 35.5(3) . . . . ?
C16 C11 C111 C115 151.8(3) . . . . ?
C1 C11 C111 C115 -85.9(3) . . . . ?
C12 C11 C111 Fe1 -56.9(3) . . . . ?
C16 C11 C111 Fe1 59.3(3) . . . . ?
C1 C11 C111 Fe1 -178.34(18) . . . . ?
C114 Fe1 C111 C112 -81.20(17) . . . . ?
C115 Fe1 C111 C112 -118.8(2) . . . . ?
C113 Fe1 C111 C112 -37.30(16) . . . . ?
C118 Fe1 C111 C112 43.6(3) . . . . ?
C117 Fe1 C111 C112 82.16(19) . . . . ?
C116 Fe1 C111 C112 125.93(17) . . . . ?
C120 Fe1 C111 C112 168.31(16) . . . . ?
C119 Fe1 C111 C112 -153.4(4) . . . . ?
C112 Fe1 C111 C115 118.8(2) . . . . ?
C114 Fe1 C111 C115 37.55(16) . . . . ?
C113 Fe1 C111 C115 81.46(18) . . . . ?
C118 Fe1 C111 C115 162.4(3) . . . . ?
C117 Fe1 C111 C115 -159.09(16) . . . . ?
C116 Fe1 C111 C115 -115.32(17) . . . . ?
C120 Fe1 C111 C115 -72.9(2) . . . . ?
C119 Fe1 C111 C115 -34.7(4) . . . . ?
C112 Fe1 C111 C11 -121.1(3) . . . . ?
C114 Fe1 C111 C11 157.7(3) . . . . ?
C115 Fe1 C111 C11 120.1(3) . . . . ?
C113 Fe1 C111 C11 -158.4(3) . . . . ?
C118 Fe1 C111 C11 -77.5(4) . . . . ?
C117 Fe1 C111 C11 -39.0(3) . . . . ?
C116 Fe1 C111 C11 4.8(3) . . . . ?
C120 Fe1 C111 C11 47.2(3) . . . . ?
C119 Fe1 C111 C11 85.4(4) . . . . ?
C115 C111 C112 C113 1.4(3) . . . . ?
C11 C111 C112 C113 -173.9(2) . . . . ?
Fe1 C111 C112 C113 59.59(19) . . . . ?
C115 C111 C112 Fe1 -58.21(19) . . . . ?
C11 C111 C112 Fe1 126.5(3) . . . . ?
C114 Fe1 C112 C113 -37.87(16) . . . . ?
C115 Fe1 C112 C113 -81.67(17) . . . . ?
C118 Fe1 C112 C113 79.08(19) . . . . ?
C117 Fe1 C112 C113 122.57(17) . . . . ?
C116 Fe1 C112 C113 164.31(16) . . . . ?
C120 Fe1 C112 C113 -159.5(4) . . . . ?
C119 Fe1 C112 C113 43.2(3) . . . . ?
C111 Fe1 C112 C113 -119.8(2) . . . . ?
C114 Fe1 C112 C111 81.92(17) . . . . ?
C115 Fe1 C112 C111 38.12(16) . . . . ?
C113 Fe1 C112 C111 119.8(2) . . . . ?
C118 Fe1 C112 C111 -161.13(16) . . . . ?
C117 Fe1 C112 C111 -117.64(17) . . . . ?
C116 Fe1 C112 C111 -75.89(19) . . . . ?
C120 Fe1 C112 C111 -39.7(5) . . . . ?
C119 Fe1 C112 C111 163.0(2) . . . . ?
C111 C112 C113 C114 -0.9(3) . . . . ?
Fe1 C112 C113 C114 59.28(19) . . . . ?
C111 C112 C113 Fe1 -60.18(19) . . . . ?
C114 Fe1 C113 C112 119.1(2) . . . . ?
C115 Fe1 C113 C112 81.57(16) . . . . ?
C118 Fe1 C113 C112 -117.95(17) . . . . ?
C117 Fe1 C113 C112 -77.93(19) . . . . ?
C116 Fe1 C113 C112 -51.4(5) . . . . ?
C120 Fe1 C113 C112 168.9(2) . . . . ?
C119 Fe1 C113 C112 -159.79(15) . . . . ?
C111 Fe1 C113 C112 37.45(15) . . . . ?
C112 Fe1 C113 C114 -119.1(2) . . . . ?
C115 Fe1 C113 C114 -37.49(16) . . . . ?
C118 Fe1 C113 C114 122.99(18) . . . . ?
C117 Fe1 C113 C114 163.01(16) . . . . ?
C116 Fe1 C113 C114 -170.5(4) . . . . ?
C120 Fe1 C113 C114 49.8(3) . . . . ?
C119 Fe1 C113 C114 81.15(18) . . . . ?
C111 Fe1 C113 C114 -81.61(18) . . . . ?
C112 C113 C114 C115 0.0(3) . . . . ?
Fe1 C113 C114 C115 59.38(19) . . . . ?
C112 C113 C114 Fe1 -59.33(19) . . . . ?
C112 Fe1 C114 C115 -81.78(18) . . . . ?
C113 Fe1 C114 C115 -119.5(2) . . . . ?
C118 Fe1 C114 C115 165.61(16) . . . . ?
C117 Fe1 C114 C115 -168.1(3) . . . . ?
C116 Fe1 C114 C115 54.5(3) . . . . ?
C120 Fe1 C114 C115 84.0(2) . . . . ?
C119 Fe1 C114 C115 125.40(18) . . . . ?
C111 Fe1 C114 C115 -37.85(16) . . . . ?
C112 Fe1 C114 C113 37.70(16) . . . . ?
C115 Fe1 C114 C113 119.5(2) . . . . ?
C118 Fe1 C114 C113 -74.9(2) . . . . ?
C117 Fe1 C114 C113 -48.6(4) . . . . ?
C116 Fe1 C114 C113 174.0(2) . . . . ?
C120 Fe1 C114 C113 -156.48(17) . . . . ?
C119 Fe1 C114 C113 -115.12(17) . . . . ?
C111 Fe1 C114 C113 81.62(17) . . . . ?
C113 C114 C115 C111 0.8(3) . . . . ?
Fe1 C114 C115 C111 60.17(18) . . . . ?
C113 C114 C115 Fe1 -59.35(19) . . . . ?
C112 C111 C115 C114 -1.3(3) . . . . ?
C11 C111 C115 C114 174.0(2) . . . . ?
Fe1 C111 C115 C114 -59.55(19) . . . . ?
C112 C111 C115 Fe1 58.20(18) . . . . ?
C11 C111 C115 Fe1 -126.4(3) . . . . ?
C112 Fe1 C115 C114 81.36(18) . . . . ?
C113 Fe1 C115 C114 37.63(17) . . . . ?
C118 Fe1 C115 C114 -38.9(4) . . . . ?
C117 Fe1 C115 C114 170.3(3) . . . . ?
C116 Fe1 C115 C114 -155.82(17) . . . . ?
C120 Fe1 C115 C114 -113.65(19) . . . . ?
C119 Fe1 C115 C114 -72.3(2) . . . . ?
C111 Fe1 C115 C114 119.3(2) . . . . ?
C112 Fe1 C115 C111 -37.94(16) . . . . ?
C114 Fe1 C115 C111 -119.3(2) . . . . ?
C113 Fe1 C115 C111 -81.66(17) . . . . ?
C118 Fe1 C115 C111 -158.2(3) . . . . ?
C117 Fe1 C115 C111 51.0(4) . . . . ?
C116 Fe1 C115 C111 84.89(19) . . . . ?
C120 Fe1 C115 C111 127.06(17) . . . . ?
C119 Fe1 C115 C111 168.39(16) . . . . ?
C112 Fe1 C116 C120 166.73(16) . . . . ?
C114 Fe1 C116 C120 41.8(3) . . . . ?
C115 Fe1 C116 C120 80.3(2) . . . . ?
C113 Fe1 C116 C120 -152.8(4) . . . . ?
C118 Fe1 C116 C120 -81.28(19) . . . . ?
C117 Fe1 C116 C120 -119.1(2) . . . . ?
C119 Fe1 C116 C120 -37.59(17) . . . . ?
C111 Fe1 C116 C120 124.32(18) . . . . ?
C112 Fe1 C116 C117 -74.2(2) . . . . ?
C114 Fe1 C116 C117 160.8(2) . . . . ?
C115 Fe1 C116 C117 -160.69(17) . . . . ?
C113 Fe1 C116 C117 -33.7(5) . . . . ?
C118 Fe1 C116 C117 37.78(17) . . . . ?
C120 Fe1 C116 C117 119.1(2) . . . . ?
C119 Fe1 C116 C117 81.47(18) . . . . ?
C111 Fe1 C116 C117 -116.62(17) . . . . ?
C120 C116 C117 C118 0.1(3) . . . . ?
Fe1 C116 C117 C118 -59.46(19) . . . . ?
C120 C116 C117 Fe1 59.51(19) . . . . ?
C112 Fe1 C117 C118 -113.98(18) . . . . ?
C114 Fe1 C117 C118 -34.6(4) . . . . ?
C115 Fe1 C117 C118 165.7(3) . . . . ?
C113 Fe1 C117 C118 -71.6(2) . . . . ?
C116 Fe1 C117 C118 119.0(2) . . . . ?
C120 Fe1 C117 C118 81.42(19) . . . . ?
C119 Fe1 C117 C118 37.84(17) . . . . ?
C111 Fe1 C117 C118 -157.21(16) . . . . ?
C112 Fe1 C117 C116 126.98(18) . . . . ?
C114 Fe1 C117 C116 -153.6(3) . . . . ?
C115 Fe1 C117 C116 46.6(4) . . . . ?
C113 Fe1 C117 C116 169.34(17) . . . . ?
C118 Fe1 C117 C116 -119.0(2) . . . . ?
C120 Fe1 C117 C116 -37.62(18) . . . . ?
C119 Fe1 C117 C116 -81.21(19) . . . . ?
C111 Fe1 C117 C116 83.75(19) . . . . ?
C116 C117 C118 C119 -0.5(3) . . . . ?
Fe1 C117 C118 C119 -60.11(19) . . . . ?
C116 C117 C118 Fe1 59.62(19) . . . . ?
C112 Fe1 C118 C119 -156.24(17) . . . . ?
C114 Fe1 C118 C119 -73.7(2) . . . . ?
C115 Fe1 C118 C119 -44.4(4) . . . . ?
C113 Fe1 C118 C119 -114.66(18) . . . . ?
C117 Fe1 C118 C119 118.7(2) . . . . ?
C116 Fe1 C118 C119 80.83(19) . . . . ?
C120 Fe1 C118 C119 37.16(18) . . . . ?
C111 Fe1 C118 C119 172.4(2) . . . . ?
C112 Fe1 C118 C117 85.1(2) . . . . ?
C114 Fe1 C118 C117 167.58(17) . . . . ?
C115 Fe1 C118 C117 -163.1(3) . . . . ?
C113 Fe1 C118 C117 126.65(18) . . . . ?
C116 Fe1 C118 C117 -37.86(17) . . . . ?
C120 Fe1 C118 C117 -81.53(19) . . . . ?
C119 Fe1 C118 C117 -118.7(2) . . . . ?
C111 Fe1 C118 C117 53.7(3) . . . . ?
C117 C118 C119 C120 0.7(3) . . . . ?
Fe1 C118 C119 C120 -59.1(2) . . . . ?
C117 C118 C119 Fe1 59.82(19) . . . . ?
C112 Fe1 C119 C120 171.3(2) . . . . ?
C114 Fe1 C119 C120 -116.41(18) . . . . ?
C115 Fe1 C119 C120 -76.4(2) . . . . ?
C113 Fe1 C119 C120 -158.40(16) . . . . ?
C118 Fe1 C119 C120 119.9(2) . . . . ?
C117 Fe1 C119 C120 81.83(19) . . . . ?
C116 Fe1 C119 C120 37.70(16) . . . . ?
C111 Fe1 C119 C120 -49.5(4) . . . . ?
C112 Fe1 C119 C118 51.5(3) . . . . ?
C114 Fe1 C119 C118 123.69(18) . . . . ?
C115 Fe1 C119 C118 163.71(17) . . . . ?
C113 Fe1 C119 C118 81.71(19) . . . . ?
C117 Fe1 C119 C118 -38.07(17) . . . . ?
C116 Fe1 C119 C118 -82.19(19) . . . . ?
C120 Fe1 C119 C118 -119.9(2) . . . . ?
C111 Fe1 C119 C118 -169.4(3) . . . . ?
C118 C119 C120 C116 -0.7(3) . . . . ?
Fe1 C119 C120 C116 -59.5(2) . . . . ?
C118 C119 C120 Fe1 58.8(2) . . . . ?
C117 C116 C120 C119 0.4(3) . . . . ?
Fe1 C116 C120 C119 59.6(2) . . . . ?
C117 C116 C120 Fe1 -59.2(2) . . . . ?
C112 Fe1 C120 C119 -164.6(4) . . . . ?
C114 Fe1 C120 C119 79.87(19) . . . . ?
C115 Fe1 C120 C119 122.67(17) . . . . ?
C113 Fe1 C120 C119 45.2(3) . . . . ?
C118 Fe1 C120 C119 -37.25(16) . . . . ?
C117 Fe1 C120 C119 -81.20(18) . . . . ?
C116 Fe1 C120 C119 -119.1(2) . . . . ?
C111 Fe1 C120 C119 163.79(16) . . . . ?
C112 Fe1 C120 C116 -45.5(5) . . . . ?
C114 Fe1 C120 C116 -161.02(16) . . . . ?
C115 Fe1 C120 C116 -118.22(17) . . . . ?
C113 Fe1 C120 C116 164.3(2) . . . . ?
C118 Fe1 C120 C116 81.86(18) . . . . ?
C117 Fe1 C120 C116 37.91(17) . . . . ?
C119 Fe1 C120 C116 119.1(2) . . . . ?
C111 Fe1 C120 C116 -77.1(2) . . . . ?
B3 C7 C71 C711 88.4(3) . . . . ?
B8 C7 C71 C711 160.5(2) . . . . ?
B2 C7 C71 C711 16.4(3) . . . . ?
B11 C7 C71 C711 -54.9(3) . . . . ?
B12 C7 C71 C711 -126.9(2) . . . . ?
B3 C7 C71 C76 -150.4(2) . . . . ?
B8 C7 C71 C76 -78.3(3) . . . . ?
B2 C7 C71 C76 137.7(2) . . . . ?
B11 C7 C71 C76 66.3(3) . . . . ?
B12 C7 C71 C76 -5.7(3) . . . . ?
B3 C7 C71 C72 -33.0(3) . . . . ?
B8 C7 C71 C72 39.2(3) . . . . ?
B2 C7 C71 C72 -104.9(2) . . . . ?
B11 C7 C71 C72 -176.2(2) . . . . ?
B12 C7 C71 C72 111.7(3) . . . . ?
C711 C71 C72 C73 71.5(3) . . . . ?
C76 C71 C72 C73 -52.1(3) . . . . ?
C7 C71 C72 C73 -169.3(2) . . . . ?
C71 C72 C73 C74 53.8(3) . . . . ?
C72 C73 C74 C75 -54.2(3) . . . . ?
C73 C74 C75 C76 56.0(3) . . . . ?
C74 C75 C76 C71 -57.9(3) . . . . ?
C711 C71 C76 C75 -68.4(3) . . . . ?
C72 C71 C76 C75 54.6(3) . . . . ?
C7 C71 C76 C75 173.1(2) . . . . ?
C76 C71 C711 C712 160.0(3) . . . . ?
C72 C71 C711 C712 38.7(4) . . . . ?
C7 C71 C711 C712 -81.6(3) . . . . ?
C76 C71 C711 C715 -36.9(4) . . . . ?
C72 C71 C711 C715 -158.2(3) . . . . ?
C7 C71 C711 C715 81.5(3) . . . . ?
C76 C71 C711 Fe7 63.0(4) . . . . ?
C72 C71 C711 Fe7 -58.2(4) . . . . ?
C7 C71 C711 Fe7 -178.6(2) . . . . ?
C713 Fe7 C711 C712 38.28(18) . . . . ?
C714 Fe7 C711 C712 82.70(19) . . . . ?
C719 Fe7 C711 C712 137.7(4) . . . . ?
C718 Fe7 C711 C712 -24.3(4) . . . . ?
C720 Fe7 C711 C712 -167.45(18) . . . . ?
C715 Fe7 C711 C712 120.1(2) . . . . ?
C717 Fe7 C711 C712 -75.0(2) . . . . ?
C716 Fe7 C711 C712 -121.55(18) . . . . ?
C713 Fe7 C711 C715 -81.84(19) . . . . ?
C714 Fe7 C711 C715 -37.43(18) . . . . ?
C719 Fe7 C711 C715 17.5(5) . . . . ?
C718 Fe7 C711 C715 -144.5(3) . . . . ?
C712 Fe7 C711 C715 -120.1(2) . . . . ?
C720 Fe7 C711 C715 72.4(2) . . . . ?
C717 Fe7 C711 C715 164.90(17) . . . . ?
C716 Fe7 C711 C715 118.32(18) . . . . ?
C713 Fe7 C711 C71 156.7(3) . . . . ?
C714 Fe7 C711 C71 -158.9(3) . . . . ?
C719 Fe7 C711 C71 -103.9(5) . . . . ?
C718 Fe7 C711 C71 94.1(4) . . . . ?
C712 Fe7 C711 C71 118.4(4) . . . . ?
C720 Fe7 C711 C71 -49.0(3) . . . . ?
C715 Fe7 C711 C71 -121.4(4) . . . . ?
C717 Fe7 C711 C71 43.5(3) . . . . ?
C716 Fe7 C711 C71 -3.1(3) . . . . ?
C715 C711 C712 C713 -2.7(3) . . . . ?
C71 C711 C712 C713 163.2(3) . . . . ?
Fe7 C711 C712 C713 -59.28(19) . . . . ?
C715 C711 C712 Fe7 56.59(19) . . . . ?
C71 C711 C712 Fe7 -137.5(3) . . . . ?
C714 Fe7 C712 C713 38.30(18) . . . . ?
C719 Fe7 C712 C713 -35.1(3) . . . . ?
C718 Fe7 C712 C713 -71.8(2) . . . . ?
C720 Fe7 C712 C713 168.2(5) . . . . ?
C715 Fe7 C712 C713 81.7(2) . . . . ?
C717 Fe7 C712 C713 -115.6(2) . . . . ?
C716 Fe7 C712 C713 -156.02(18) . . . . ?
C711 Fe7 C712 C713 118.6(2) . . . . ?
C713 Fe7 C712 C711 -118.6(2) . . . . ?
C714 Fe7 C712 C711 -80.33(18) . . . . ?
C719 Fe7 C712 C711 -153.7(2) . . . . ?
C718 Fe7 C712 C711 169.56(16) . . . . ?
C720 Fe7 C712 C711 49.6(6) . . . . ?
C715 Fe7 C712 C711 -36.89(16) . . . . ?
C717 Fe7 C712 C711 125.82(17) . . . . ?
C716 Fe7 C712 C711 85.4(2) . . . . ?
C711 C712 C713 C714 1.8(3) . . . . ?
Fe7 C712 C713 C714 -60.3(2) . . . . ?
C711 C712 C713 Fe7 62.1(2) . . . . ?
C719 Fe7 C713 C714 -79.2(2) . . . . ?
C718 Fe7 C713 C714 -119.53(18) . . . . ?
C712 Fe7 C713 C714 118.4(3) . . . . ?
C720 Fe7 C713 C714 -56.4(3) . . . . ?
C715 Fe7 C713 C714 37.58(16) . . . . ?
C717 Fe7 C713 C714 -157.43(17) . . . . ?
C716 Fe7 C713 C714 -169.7(3) . . . . ?
C711 Fe7 C713 C714 80.84(18) . . . . ?
C714 Fe7 C713 C712 -118.4(3) . . . . ?
C719 Fe7 C713 C712 162.39(17) . . . . ?
C718 Fe7 C713 C712 122.07(19) . . . . ?
C720 Fe7 C713 C712 -174.8(2) . . . . ?
C715 Fe7 C713 C712 -80.82(19) . . . . ?
C717 Fe7 C713 C712 84.2(2) . . . . ?
C716 Fe7 C713 C712 71.9(4) . . . . ?
C711 Fe7 C713 C712 -37.55(16) . . . . ?
C712 C713 C714 C715 -0.1(3) . . . . ?
Fe7 C713 C714 C715 -61.0(2) . . . . ?
C712 C713 C714 Fe7 60.9(2) . . . . ?
C713 Fe7 C714 C715 118.7(2) . . . . ?
C719 Fe7 C714 C715 -127.47(18) . . . . ?
C718 Fe7 C714 C715 -167.23(16) . . . . ?
C712 Fe7 C714 C715 80.53(18) . . . . ?
C720 Fe7 C714 C715 -88.60(19) . . . . ?
C717 Fe7 C714 C715 170.9(2) . . . . ?
C716 Fe7 C714 C715 -70.0(4) . . . . ?
C711 Fe7 C714 C715 37.24(16) . . . . ?
C719 Fe7 C714 C713 113.81(19) . . . . ?
C718 Fe7 C714 C713 74.1(2) . . . . ?
C712 Fe7 C714 C713 -38.18(17) . . . . ?
C720 Fe7 C714 C713 152.68(18) . . . . ?
C715 Fe7 C714 C713 -118.7(2) . . . . ?
C717 Fe7 C714 C713 52.2(3) . . . . ?
C716 Fe7 C714 C713 171.2(3) . . . . ?
C711 Fe7 C714 C713 -81.47(18) . . . . ?
C713 C714 C715 C711 -1.6(3) . . . . ?
Fe7 C714 C715 C711 -61.3(2) . . . . ?
C713 C714 C715 Fe7 59.7(2) . . . . ?
C712 C711 C715 C714 2.7(3) . . . . ?
C71 C711 C715 C714 -163.0(3) . . . . ?
Fe7 C711 C715 C714 58.9(2) . . . . ?
C712 C711 C715 Fe7 -56.25(19) . . . . ?
C71 C711 C715 Fe7 138.1(3) . . . . ?
C713 Fe7 C715 C714 -38.28(17) . . . . ?
C719 Fe7 C715 C714 67.0(2) . . . . ?
C718 Fe7 C715 C714 28.1(4) . . . . ?
C712 Fe7 C715 C714 -82.48(19) . . . . ?
C720 Fe7 C715 C714 110.78(19) . . . . ?
C717 Fe7 C715 C714 -166.5(4) . . . . ?
C716 Fe7 C715 C714 152.68(18) . . . . ?
C711 Fe7 C715 C714 -119.4(2) . . . . ?
C713 Fe7 C715 C711 81.15(18) . . . . ?
C714 Fe7 C715 C711 119.4(2) . . . . ?
C719 Fe7 C715 C711 -173.54(17) . . . . ?
C718 Fe7 C715 C711 147.5(3) . . . . ?
C712 Fe7 C715 C711 36.94(16) . . . . ?
C720 Fe7 C715 C711 -129.79(17) . . . . ?
C717 Fe7 C715 C711 -47.1(5) . . . . ?
C716 Fe7 C715 C711 -87.9(2) . . . . ?
C713 Fe7 C716 C720 136.5(4) . . . . ?
C714 Fe7 C716 C720 -25.7(4) . . . . ?
C719 Fe7 C716 C720 37.77(19) . . . . ?
C718 Fe7 C716 C720 81.8(2) . . . . ?
C712 Fe7 C716 C720 -168.73(18) . . . . ?
C715 Fe7 C716 C720 -76.4(2) . . . . ?
C717 Fe7 C716 C720 120.1(3) . . . . ?
C711 Fe7 C716 C720 -122.61(18) . . . . ?
C713 Fe7 C716 C717 16.3(4) . . . . ?
C714 Fe7 C716 C717 -145.8(3) . . . . ?
C719 Fe7 C716 C717 -82.4(2) . . . . ?
C718 Fe7 C716 C717 -38.35(18) . . . . ?
C712 Fe7 C716 C717 71.1(2) . . . . ?
C720 Fe7 C716 C717 -120.1(3) . . . . ?
C715 Fe7 C716 C717 163.45(17) . . . . ?
C711 Fe7 C716 C717 117.24(19) . . . . ?
C720 C716 C717 C718 1.0(3) . . . . ?
Fe7 C716 C717 C718 59.3(2) . . . . ?
C720 C716 C717 Fe7 -58.2(2) . . . . ?
C713 Fe7 C717 C716 -173.86(17) . . . . ?
C714 Fe7 C717 C716 148.8(3) . . . . ?
C719 Fe7 C717 C716 80.5(2) . . . . ?
C718 Fe7 C717 C716 118.3(3) . . . . ?
C712 Fe7 C717 C716 -130.20(18) . . . . ?
C720 Fe7 C717 C716 36.79(18) . . . . ?
C715 Fe7 C717 C716 -52.5(5) . . . . ?
C711 Fe7 C717 C716 -88.9(2) . . . . ?
C713 Fe7 C717 C718 67.9(2) . . . . ?
C714 Fe7 C717 C718 30.6(4) . . . . ?
C719 Fe7 C717 C718 -37.78(18) . . . . ?
C712 Fe7 C717 C718 111.54(19) . . . . ?
C720 Fe7 C717 C718 -81.47(19) . . . . ?
C715 Fe7 C717 C718 -170.7(4) . . . . ?
C716 Fe7 C717 C718 -118.3(3) . . . . ?
C711 Fe7 C717 C718 152.79(17) . . . . ?
C716 C717 C718 C719 -0.8(3) . . . . ?
Fe7 C717 C718 C719 59.5(2) . . . . ?
C716 C717 C718 Fe7 -60.3(2) . . . . ?
C713 Fe7 C718 C719 114.6(2) . . . . ?
C714 Fe7 C718 C719 74.8(2) . . . . ?
C712 Fe7 C718 C719 153.78(19) . . . . ?
C720 Fe7 C718 C719 -37.79(19) . . . . ?
C715 Fe7 C718 C719 54.8(4) . . . . ?
C717 Fe7 C718 C719 -119.0(3) . . . . ?
C716 Fe7 C718 C719 -81.0(2) . . . . ?
C711 Fe7 C718 C719 171.4(3) . . . . ?
C713 Fe7 C718 C717 -126.43(18) . . . . ?
C714 Fe7 C718 C717 -166.27(17) . . . . ?
C719 Fe7 C718 C717 119.0(3) . . . . ?
C712 Fe7 C718 C717 -87.3(2) . . . . ?
C720 Fe7 C718 C717 81.17(19) . . . . ?
C715 Fe7 C718 C717 173.8(2) . . . . ?
C716 Fe7 C718 C717 37.93(17) . . . . ?
C711 Fe7 C718 C717 -69.7(4) . . . . ?
C717 C718 C719 C720 0.3(3) . . . . ?
Fe7 C718 C719 C720 60.5(2) . . . . ?
C717 C718 C719 Fe7 -60.2(2) . . . . ?
C713 Fe7 C719 C720 163.26(18) . . . . ?
C714 Fe7 C719 C720 122.3(2) . . . . ?
C718 Fe7 C719 C720 -118.8(3) . . . . ?
C712 Fe7 C719 C720 -172.5(2) . . . . ?
C715 Fe7 C719 C720 85.0(2) . . . . ?
C717 Fe7 C719 C720 -80.9(2) . . . . ?
C716 Fe7 C719 C720 -37.33(18) . . . . ?
C711 Fe7 C719 C720 71.8(4) . . . . ?
C713 Fe7 C719 C718 -78.0(2) . . . . ?
C714 Fe7 C719 C718 -119.0(2) . . . . ?
C712 Fe7 C719 C718 -53.7(3) . . . . ?
C720 Fe7 C719 C718 118.8(3) . . . . ?
C715 Fe7 C719 C718 -156.22(18) . . . . ?
C717 Fe7 C719 C718 37.87(19) . . . . ?
C716 Fe7 C719 C718 81.4(2) . . . . ?
C711 Fe7 C719 C718 -169.4(3) . . . . ?
C717 C716 C720 C719 -0.9(3) . . . . ?
Fe7 C716 C720 C719 -59.3(2) . . . . ?
C717 C716 C720 Fe7 58.4(2) . . . . ?
C718 C719 C720 C716 0.3(3) . . . . ?
Fe7 C719 C720 C716 60.5(2) . . . . ?
C718 C719 C720 Fe7 -60.2(2) . . . . ?
C713 Fe7 C720 C716 -152.3(2) . . . . ?
C714 Fe7 C720 C716 169.06(18) . . . . ?
C719 Fe7 C720 C716 -119.1(3) . . . . ?
C718 Fe7 C720 C716 -81.1(2) . . . . ?
C712 Fe7 C720 C716 43.8(6) . . . . ?
C715 Fe7 C720 C716 125.38(19) . . . . ?
C717 Fe7 C720 C716 -37.08(19) . . . . ?
C711 Fe7 C720 C716 84.4(2) . . . . ?
C713 Fe7 C720 C719 -33.2(3) . . . . ?
C714 Fe7 C720 C719 -71.8(2) . . . . ?
C718 Fe7 C720 C719 37.96(19) . . . . ?
C712 Fe7 C720 C719 162.9(5) . . . . ?
C715 Fe7 C720 C719 -115.5(2) . . . . ?
C717 Fe7 C720 C719 82.0(2) . . . . ?
C716 Fe7 C720 C719 119.1(3) . . . . ?
C711 Fe7 C720 C719 -156.49(18) . . . . ?
